data_7026204
loop_
_publ_author_name
'Terenzi, Alessio'
'Barone, Giampaolo'
'Piccionello, Antonio Palumbo'
'Giorgi, Gianluca'
'Guarcello, Annalisa'
'Portanova, Patrizia'
'Calvaruso, Giuseppe'
'Buscemi, Silvestre'
'Vivona, Nicol\`o'
'Pace, Andrea'

_publ_section_title
;
 Synthesis, characterization, cellular uptake and interaction with native
 DNA of a bis(pyridyl)-1,2,4-oxadiazole copper(II) complex.
;
_journal_issue 38
_journal_name_full 'Dalton transactions (Cambridge, England : 2003)'
_journal_page_first 9140
_journal_page_last 9145
_journal_paper_doi 10.1039/c0dt00266f
_journal_volume 39
_journal_year 2010
_chemical_formula_moiety 'C24 H20 Cu N8 O4, 2(Cl O4)'
_chemical_formula_sum 'C24 H20 Cl2 Cu N8 O12'
_chemical_formula_weight 746.90
_chemical_name_common
;diacqua-bis(3,5-bis(2-pyridyl)-1,2,4-oxadiazole))Copper(ii)
diperchlorate
;
_chemical_name_systematic
;
diacqua-bis(3,5-bis(2-pyridyl)-1,2,4-oxadiazole))Copper(II)
diperchlorate
;
_space_group_IT_number 2
_symmetry_cell_setting triclinic
_symmetry_space_group_name_Hall '-P 1'
_symmetry_space_group_name_H-M 'P -1'
_atom_sites_solution_hydrogens geom
_atom_sites_solution_primary direct
_atom_sites_solution_secondary difmap
_audit_creation_method SHELXL-97
_cell_angle_alpha 107.0719(10)
_cell_angle_beta 105.5522(11)
_cell_angle_gamma 91.3488(13)
_cell_formula_units_Z 8
_cell_length_a 17.0205(4)
_cell_length_b 17.5949(4)
_cell_length_c 21.8218(5)
_cell_measurement_reflns_used 7809
_cell_measurement_temperature 120(2)
_cell_measurement_theta_max 27.48
_cell_measurement_theta_min 2.91
_cell_volume 5981.2(2)
_computing_cell_refinement 'DENZO (Otwinowski & Minor, 1997) & COLLECT (Hooft, R.W.W., 1998)'
_computing_data_collection 'COLLECT (Hooft, R.W.W., 1998)'
_computing_data_reduction 'DENZO (Otwinowski & Minor, 1997) & COLLECT (Hooft, R.W.W., 1998)'
_computing_molecular_graphics 'Ortep-3 for Windows (Farrugia, 1997)'
_computing_publication_material 'WinGX publication routines (Farrugia, 1999)'
_computing_structure_refinement 'SHELXL-97 (Sheldrick, 1997)'
_computing_structure_solution 'SHELXS-97 (Sheldrick, 1997)'
_diffrn_ambient_temperature 120(2)
_diffrn_detector_area_resol_mean 9.091
_diffrn_measured_fraction_theta_full 0.985
_diffrn_measured_fraction_theta_max 0.985
_diffrn_measurement_device_type 'Bruker-Nonius 95mm CCD camera on \k-goniostat'
_diffrn_measurement_method '\f & \w scans'
_diffrn_radiation_monochromator graphite
_diffrn_radiation_source 'Bruker-Nonius FR591 rotating anode'
_diffrn_radiation_type MoK\a
_diffrn_radiation_wavelength 0.71073
_diffrn_reflns_av_R_equivalents 0.0782
_diffrn_reflns_av_sigmaI/netI 0.0928
_diffrn_reflns_limit_h_max 21
_diffrn_reflns_limit_h_min -22
_diffrn_reflns_limit_k_max 22
_diffrn_reflns_limit_k_min -22
_diffrn_reflns_limit_l_max 28
_diffrn_reflns_limit_l_min -28
_diffrn_reflns_number 95187
_diffrn_reflns_theta_full 27.55
_diffrn_reflns_theta_max 27.55
_diffrn_reflns_theta_min 2.92
_exptl_absorpt_coefficient_mu 0.986
_exptl_absorpt_process_details 'SADABS V2.10 (Sheldrick, G.M., 2003)'
_exptl_crystal_colour Colourless
_exptl_crystal_density_diffrn 1.650
_exptl_crystal_density_method 'not measured'
_exptl_crystal_description Block
_exptl_crystal_F_000 3032
_exptl_crystal_size_max 0.2
_exptl_crystal_size_mid 0.2
_exptl_crystal_size_min 0.07
_refine_diff_density_max 1.415
_refine_diff_density_min -0.824
_refine_diff_density_rms 0.136
_refine_ls_extinction_method none
_refine_ls_goodness_of_fit_ref 1.118
_refine_ls_hydrogen_treatment constr
_refine_ls_matrix_type fullcycle
_refine_ls_number_parameters 1715
_refine_ls_number_reflns 27223
_refine_ls_number_restraints 118
_refine_ls_restrained_S_all 1.118
_refine_ls_R_factor_all 0.1614
_refine_ls_R_factor_gt 0.1066
_refine_ls_shift/su_max 0.004
_refine_ls_shift/su_mean 0.000
_refine_ls_structure_factor_coef Fsqd
_refine_ls_weighting_details 'calc w=1/[\s^2^(Fo^2^)+(0.0000P)^2^+66.8748P] where P=(Fo^2^+2Fc^2^)/3'
_refine_ls_weighting_scheme calc
_refine_ls_wR_factor_gt 0.1902
_refine_ls_wR_factor_ref 0.2155
_reflns_number_gt 18179
_reflns_number_total 27223
_reflns_threshold_expression >2\s(I)
_cod_data_source_file c0dt00266f.txt
_cod_data_source_block 2008acc1080-ter
_cod_depositor_comments
;
The following automatic conversions were performed:

'_symmetry_cell_setting' value 'Triclinic' changed to 'triclinic'
according to /home/saulius/struct/CIF-dictionaries/cif_core.dic
dictionary named 'cif_core.dic' version 2.4.2 from 2011-04-26.

Automatic conversion script
Id: cif_fix_values 1891 2012-01-12 08:04:46Z andrius 
;
_cod_database_code 7026204

loop_
_symmetry_equiv_pos_as_xyz
'x, y, z'
'-x, -y, -z'

loop_
_atom_site_label
_atom_site_type_symbol
_atom_site_fract_x
_atom_site_fract_y
_atom_site_fract_z
_atom_site_U_iso_or_equiv
_atom_site_adp_type
_atom_site_occupancy
_atom_site_symmetry_multiplicity
_atom_site_calc_flag
_atom_site_refinement_flags
_atom_site_disorder_assembly
_atom_site_disorder_group
Cu1 Cu 0.84108(5) 0.79725(5) 0.25160(4) 0.02101(18) Uani 1 1 d . A .
OWA O 0.8240(3) 0.6937(3) 0.2714(2) 0.0284(11) Uani 1 1 d . . .
OWB O 0.7224(3) 0.7933(3) 0.2153(2) 0.0244(10) Uani 1 1 d . . .
N1A N 0.8461(4) 0.7154(3) 0.1456(3) 0.0239(13) Uani 1 1 d . A .
C2A C 0.8387(4) 0.6443(4) 0.1022(3) 0.0236(15) Uani 1 1 d . . .
N4A1 N 0.8162(3) 0.6457(3) 0.0390(2) 0.0301(16) Uani 0.20(6) 1 d P A 1
O3A1 O 0.8101(4) 0.7264(3) 0.0423(3) 0.0296(17) Uani 0.20(6) 1 d P A 1
O3A O 0.8162(3) 0.6457(3) 0.0390(2) 0.0301(16) Uani 0.80(6) 1 d P A 2
N4A N 0.8101(4) 0.7264(3) 0.0423(3) 0.0296(17) Uani 0.80(6) 1 d P A 2
C5A C 0.8286(4) 0.7639(4) 0.1058(3) 0.0231(15) Uani 1 1 d . . .
C1AA C 0.8332(4) 0.8513(4) 0.1350(3) 0.0255(15) Uani 1 1 d . A .
N2AA N 0.8504(4) 0.8793(3) 0.2026(3) 0.0228(12) Uani 1 1 d . . .
C3AA C 0.8569(5) 0.9586(4) 0.2317(4) 0.0325(17) Uani 1 1 d . A .
H3AA H 0.8676 0.9787 0.2779 0.039 Uiso 1 1 calc R . .
C4AA C 0.8481(5) 1.0113(5) 0.1947(4) 0.039(2) Uani 1 1 d . . .
H4AA H 0.8539 1.0661 0.2163 0.047 Uiso 1 1 calc R A .
C5AA C 0.8309(6) 0.9831(5) 0.1262(4) 0.041(2) Uani 1 1 d . A .
H5AA H 0.8245 1.0184 0.1012 0.050 Uiso 1 1 calc R . .
C6AA C 0.8231(5) 0.9010(5) 0.0951(4) 0.0359(19) Uani 1 1 d . . .
H6AA H 0.8114 0.8800 0.0488 0.043 Uiso 1 1 calc R A .
C1AB C 0.8537(5) 0.5687(4) 0.1151(4) 0.0284(16) Uani 1 1 d . A .
N2AB N 0.8586(4) 0.5668(3) 0.1767(3) 0.0263(13) Uani 1 1 d . . .
C3AB C 0.8735(5) 0.4979(5) 0.1898(4) 0.0364(19) Uani 1 1 d . A .
H3AB H 0.8781 0.4962 0.2328 0.044 Uiso 1 1 calc R . .
C4AB C 0.8825(6) 0.4283(5) 0.1418(4) 0.041(2) Uani 1 1 d . . .
H4AB H 0.8922 0.3814 0.1526 0.050 Uiso 1 1 calc R A .
C5AB C 0.8769(5) 0.4308(5) 0.0781(4) 0.0343(18) Uani 1 1 d . A .
H5AB H 0.8828 0.3856 0.0453 0.041 Uiso 1 1 calc R . .
C6AB C 0.8622(5) 0.5019(4) 0.0640(4) 0.0298(17) Uani 1 1 d . . .
H6AB H 0.8580 0.5053 0.0215 0.036 Uiso 1 1 calc R A .
N1B N 0.8315(3) 0.8733(3) 0.3555(3) 0.0229(12) Uani 1 1 d . . .
C2B C 0.7869(4) 0.9004(4) 0.3959(3) 0.0267(16) Uani 1 1 d . A .
N4B1 N 0.8313(3) 0.9293(4) 0.4597(2) 0.0347(17) Uani 0.17(7) 1 d P A 1
O3B1 O 0.9129(4) 0.9177(4) 0.4611(3) 0.036(2) Uani 0.17(7) 1 d P A 1
O3B O 0.8313(3) 0.9293(4) 0.4597(2) 0.0347(17) Uani 0.83(7) 1 d P A 2
N4B N 0.9129(4) 0.9177(4) 0.4611(3) 0.036(2) Uani 0.83(7) 1 d P A 2
C5B C 0.9081(4) 0.8848(4) 0.3981(3) 0.0252(15) Uani 1 1 d . A .
C1BA C 0.9780(4) 0.8585(4) 0.3725(3) 0.0232(14) Uani 1 1 d . . .
N2BA N 0.9589(4) 0.8194(3) 0.3067(3) 0.0242(13) Uani 1 1 d . A .
C3BA C 1.0198(4) 0.7931(4) 0.2808(4) 0.0273(16) Uani 1 1 d . . .
H3BA H 1.0071 0.7661 0.2352 0.033 Uiso 1 1 calc R A .
C4BA C 1.1003(5) 0.8046(5) 0.3191(4) 0.0327(17) Uani 1 1 d . A .
H4BA H 1.1412 0.7854 0.2997 0.039 Uiso 1 1 calc R . .
C5BA C 1.1195(5) 0.8450(5) 0.3865(4) 0.0314(17) Uani 1 1 d . . .
H5BA H 1.1736 0.8532 0.4133 0.038 Uiso 1 1 calc R A .
C6BA C 1.0570(4) 0.8735(5) 0.4142(3) 0.0290(16) Uani 1 1 d . A .
H6BA H 1.0683 0.9017 0.4595 0.035 Uiso 1 1 calc R . .
C1BB C 0.6980(4) 0.9024(4) 0.3788(4) 0.0278(16) Uani 1 1 d . . .
N2BB N 0.6573(4) 0.8706(4) 0.3131(3) 0.0279(14) Uani 1 1 d . A .
C3BB C 0.5758(5) 0.8692(5) 0.2960(4) 0.0335(18) Uani 1 1 d . . .
H3BB H 0.5465 0.8482 0.2510 0.040 Uiso 1 1 calc R A .
C4BB C 0.5325(5) 0.8979(5) 0.3424(4) 0.0351(18) Uani 1 1 d . A .
H4BB H 0.4756 0.8960 0.3285 0.042 Uiso 1 1 calc R . .
C5BB C 0.5749(5) 0.9291(5) 0.4092(4) 0.040(2) Uani 1 1 d . . .
H5BB H 0.5472 0.9479 0.4411 0.047 Uiso 1 1 calc R A .
C6BB C 0.6605(5) 0.9321(5) 0.4282(4) 0.0343(18) Uani 1 1 d . A .
H6BB H 0.6912 0.9535 0.4729 0.041 Uiso 1 1 calc R . .
Cu2 Cu 0.71651(6) 0.28947(5) 0.24478(4) 0.02446(19) Uani 1 1 d . B .
OWC O 0.7483(4) 0.1907(3) 0.2677(3) 0.0452(15) Uani 1 1 d . . .
OWD O 0.8102(3) 0.2906(4) 0.2062(3) 0.0442(15) Uani 1 1 d . . .
N1C N 0.8057(4) 0.3703(3) 0.3452(3) 0.0258(13) Uani 1 1 d . B .
C2C C 0.8800(5) 0.3986(4) 0.3834(3) 0.0259(15) Uani 1 1 d . . .
O3C O 0.8834(3) 0.4276(3) 0.4484(2) 0.0326(17) Uani 0.88(7) 1 d P B 1
N4C N 0.8021(4) 0.4164(4) 0.4520(3) 0.036(2) Uani 0.88(7) 1 d P B 1
N4C1 N 0.8834(3) 0.4276(3) 0.4484(2) 0.0326(17) Uani 0.12(7) 1 d P B 2
O3C1 O 0.8021(4) 0.4164(4) 0.4520(3) 0.036(2) Uani 0.12(7) 1 d P B 2
C5C C 0.7608(5) 0.3830(4) 0.3894(3) 0.0259(15) Uani 1 1 d . . .
C1CA C 0.6719(5) 0.3581(4) 0.3688(3) 0.0287(16) Uani 1 1 d . B .
N2CA N 0.6404(4) 0.3149(4) 0.3038(3) 0.0269(13) Uani 1 1 d . . .
C3CA C 0.5609(5) 0.2899(5) 0.2814(4) 0.0375(19) Uani 1 1 d . B .
H3CA H 0.5390 0.2590 0.2369 0.045 Uiso 1 1 calc R . .
C4CA C 0.5093(5) 0.3080(5) 0.3218(4) 0.0378(19) Uani 1 1 d . . .
H4CA H 0.4535 0.2904 0.3044 0.045 Uiso 1 1 calc R B .
C5CA C 0.5414(5) 0.3525(5) 0.3881(4) 0.043(2) Uani 1 1 d . B .
H5CA H 0.5079 0.3658 0.4162 0.051 Uiso 1 1 calc R . .
C6CA C 0.6244(5) 0.3768(5) 0.4118(4) 0.040(2) Uani 1 1 d . . .
H6CA H 0.6480 0.4058 0.4566 0.048 Uiso 1 1 calc R B .
C1CB C 0.9569(5) 0.4022(4) 0.3667(3) 0.0265(16) Uani 1 1 d . B .
N2CB N 0.9514(4) 0.3764(4) 0.3004(3) 0.0275(14) Uani 1 1 d . . .
C3CB C 1.0218(5) 0.3799(5) 0.2839(3) 0.0311(17) Uani 1 1 d . B .
H3CB H 1.0195 0.3626 0.2388 0.037 Uiso 1 1 calc R . .
C4CB C 1.0978(5) 0.4081(5) 0.3308(4) 0.0327(17) Uani 1 1 d . . .
H4CB H 1.1450 0.4102 0.3174 0.039 Uiso 1 1 calc R B .
C5CB C 1.1016(5) 0.4329(5) 0.3982(4) 0.0342(18) Uani 1 1 d . B .
H5CB H 1.1519 0.4508 0.4306 0.041 Uiso 1 1 calc R . .
C6CB C 1.0302(5) 0.4310(5) 0.4167(4) 0.0333(18) Uani 1 1 d . . .
H6CB H 1.0313 0.4486 0.4615 0.040 Uiso 1 1 calc R B .
N1D N 0.6335(4) 0.2027(3) 0.1437(3) 0.0224(12) Uani 1 1 d . . .
C2D C 0.6138(4) 0.1296(4) 0.1008(3) 0.0248(15) Uani 1 1 d . B .
O3D O 0.5852(3) 0.1292(3) 0.0373(2) 0.0302(16) Uani 0.78(6) 1 d P B 1
N4D N 0.5861(4) 0.2104(3) 0.0398(3) 0.0289(17) Uani 0.78(6) 1 d P B 1
N4D1 N 0.5852(3) 0.1292(3) 0.0373(2) 0.0302(16) Uani 0.22(6) 1 d P B 2
O3D1 O 0.5861(4) 0.2104(3) 0.0398(3) 0.0289(17) Uani 0.22(6) 1 d P B 2
C5D C 0.6145(4) 0.2489(4) 0.1033(3) 0.0228(14) Uani 1 1 d . B .
C1DA C 0.6264(4) 0.3362(4) 0.1292(3) 0.0236(15) Uani 1 1 d . . .
N2DA N 0.6703(4) 0.3671(4) 0.1954(3) 0.0280(14) Uani 1 1 d . B .
C3DA C 0.6866(5) 0.4470(4) 0.2216(4) 0.0322(18) Uani 1 1 d . . .
H3DA H 0.7165 0.4688 0.2664 0.039 Uiso 1 1 calc R B .
C4DA C 0.6608(6) 0.4974(5) 0.1848(4) 0.039(2) Uani 1 1 d . B .
H4DA H 0.6737 0.5524 0.2044 0.047 Uiso 1 1 calc R . .
C5DA C 0.6150(5) 0.4656(5) 0.1178(4) 0.039(2) Uani 1 1 d . . .
H5DA H 0.5960 0.4993 0.0925 0.047 Uiso 1 1 calc R B .
C6DA C 0.5980(5) 0.3837(5) 0.0894(4) 0.0353(19) Uani 1 1 d . B .
H6DA H 0.5683 0.3611 0.0446 0.042 Uiso 1 1 calc R . .
C1DB C 0.6177(4) 0.0524(4) 0.1141(4) 0.0273(16) Uani 1 1 d . . .
N2DB N 0.6456(4) 0.0583(4) 0.1796(3) 0.0314(14) Uani 1 1 d . B .
C3DB C 0.6447(5) -0.0114(4) 0.1931(4) 0.0348(18) Uani 1 1 d . . .
H3DB H 0.6633 -0.0101 0.2376 0.042 Uiso 1 1 calc R B .
C4DB C 0.6174(5) -0.0856(5) 0.1442(4) 0.038(2) Uani 1 1 d . B .
H4DB H 0.6160 -0.1321 0.1562 0.046 Uiso 1 1 calc R . .
C5DB C 0.5924(5) -0.0889(5) 0.0778(4) 0.0370(19) Uani 1 1 d . . .
H5DB H 0.5760 -0.1377 0.0441 0.044 Uiso 1 1 calc R B .
C6DB C 0.5923(5) -0.0185(4) 0.0626(4) 0.0329(18) Uani 1 1 d . B .
H6DB H 0.5754 -0.0187 0.0184 0.039 Uiso 1 1 calc R . .
Cu3 Cu 0.20411(5) 0.15379(5) 0.25496(4) 0.02487(19) Uani 1 1 d . C .
OWE O 0.3010(3) 0.1299(3) 0.2222(2) 0.0277(11) Uani 1 1 d . . .
OWF O 0.2335(4) 0.2713(3) 0.2804(3) 0.0422(14) Uani 1 1 d . . .
N1E N 0.1338(4) 0.1628(3) 0.1485(3) 0.0223(12) Uani 1 1 d . C .
C2E C 0.1187(5) 0.2016(4) 0.1039(4) 0.0279(16) Uani 1 1 d . . .
N4E1 N 0.0953(4) 0.1542(3) 0.0413(2) 0.0353(17) Uani 0.25(6) 1 d P C 1
O3E1 O 0.0952(4) 0.0753(3) 0.0445(3) 0.0323(18) Uani 0.25(6) 1 d P C 1
O3E O 0.0953(4) 0.1542(3) 0.0413(2) 0.0353(17) Uani 0.75(6) 1 d P C 2
N4E N 0.0952(4) 0.0753(3) 0.0445(3) 0.0323(18) Uani 0.75(6) 1 d P C 2
C5E C 0.1183(4) 0.0848(4) 0.1085(3) 0.0241(15) Uani 1 1 d . . .
C1EA C 0.1249(4) 0.0178(4) 0.1361(3) 0.0224(14) Uani 1 1 d . C .
N2EA N 0.1566(4) 0.0378(3) 0.2031(3) 0.0246(13) Uani 1 1 d . . .
C3EA C 0.1665(5) -0.0206(5) 0.2310(4) 0.0326(17) Uani 1 1 d . C .
H3EA H 0.1894 -0.0074 0.2770 0.039 Uiso 1 1 calc R . .
C4EA C 0.1442(5) -0.0993(5) 0.1941(4) 0.0376(19) Uani 1 1 d . . .
H4EA H 0.1520 -0.1388 0.2150 0.045 Uiso 1 1 calc R C .
C5EA C 0.1095(6) -0.1203(5) 0.1248(4) 0.042(2) Uani 1 1 d . C .
H5EA H 0.0941 -0.1737 0.0990 0.050 Uiso 1 1 calc R . .
C6EA C 0.0987(5) -0.0608(4) 0.0954(4) 0.0326(18) Uani 1 1 d . . .
H6EA H 0.0745 -0.0726 0.0496 0.039 Uiso 1 1 calc R C .
C1EB C 0.1227(5) 0.2888(4) 0.1167(4) 0.0282(16) Uani 1 1 d . C .
N2EB N 0.1682(4) 0.3348(4) 0.1782(3) 0.0324(15) Uani 1 1 d . . .
C3EB C 0.1720(6) 0.4131(5) 0.1887(4) 0.039(2) Uani 1 1 d . C .
H3EB H 0.2035 0.4462 0.2303 0.047 Uiso 1 1 calc R . .
C4EB C 0.1330(6) 0.4488(5) 0.1427(4) 0.044(2) Uani 1 1 d . . .
H4EB H 0.1380 0.5043 0.1533 0.053 Uiso 1 1 calc R C .
C5EB C 0.0857(5) 0.4009(5) 0.0797(4) 0.0382(19) Uani 1 1 d . C .
H5EB H 0.0579 0.4232 0.0474 0.046 Uiso 1 1 calc R . .
C6EB C 0.0817(5) 0.3192(5) 0.0671(4) 0.0330(18) Uani 1 1 d . . .
H6EB H 0.0516 0.2849 0.0255 0.040 Uiso 1 1 calc R C .
N1F N 0.2856(4) 0.1481(4) 0.3586(3) 0.0272(13) Uani 1 1 d . . .
C2F C 0.3565(5) 0.1455(5) 0.3995(4) 0.0340(18) Uani 1 1 d . C .
N4F1 N 0.3560(3) 0.1609(4) 0.4633(3) 0.044(2) Uani 0.14(7) 1 d P C 1
O3F1 O 0.2747(4) 0.1758(5) 0.4638(3) 0.043(2) Uani 0.14(7) 1 d P C 1
O3F O 0.3560(3) 0.1609(4) 0.4633(3) 0.044(2) Uani 0.86(7) 1 d P C 2
N4F N 0.2747(4) 0.1758(5) 0.4638(3) 0.043(2) Uani 0.86(7) 1 d P C 2
C5F C 0.2378(5) 0.1680(5) 0.4012(4) 0.0321(17) Uani 1 1 d . C .
C1FA C 0.1506(5) 0.1791(5) 0.3766(4) 0.0299(16) Uani 1 1 d . . .
N2FA N 0.1243(4) 0.1706(4) 0.3104(3) 0.0274(13) Uani 1 1 d . C .
C3FA C 0.0455(5) 0.1813(5) 0.2854(3) 0.0303(17) Uani 1 1 d . . .
H3FA H 0.0263 0.1772 0.2403 0.036 Uiso 1 1 calc R C .
C4FA C -0.0081(5) 0.1983(5) 0.3243(4) 0.0390(19) Uani 1 1 d . C .
H4FA H -0.0626 0.2036 0.3052 0.047 Uiso 1 1 calc R . .
C5FA C 0.0204(5) 0.2072(5) 0.3914(4) 0.039(2) Uani 1 1 d . . .
H5FA H -0.0142 0.2199 0.4186 0.047 Uiso 1 1 calc R C .
C6FA C 0.1013(5) 0.1971(5) 0.4179(4) 0.0364(19) Uani 1 1 d . C .
H6FA H 0.1219 0.2024 0.4632 0.044 Uiso 1 1 calc R . .
C1FB C 0.4348(5) 0.1301(5) 0.3844(4) 0.0327(17) Uani 1 1 d . . .
N2FB N 0.4324(4) 0.1179(4) 0.3204(3) 0.0321(14) Uani 1 1 d . C .
C3FB C 0.5023(5) 0.1064(5) 0.3041(4) 0.0388(19) Uani 1 1 d . . .
H3FB H 0.5014 0.0970 0.2597 0.047 Uiso 1 1 calc R C .
C4FB C 0.5766(5) 0.1079(5) 0.3511(5) 0.046(2) Uani 1 1 d . C .
H4FB H 0.6245 0.1004 0.3383 0.055 Uiso 1 1 calc R . .
C5FB C 0.5785(5) 0.1203(5) 0.4159(5) 0.049(2) Uani 1 1 d . . .
H5FB H 0.6275 0.1218 0.4481 0.059 Uiso 1 1 calc R C .
C6FB C 0.5055(5) 0.1309(5) 0.4334(4) 0.043(2) Uani 1 1 d . C .
H6FB H 0.5047 0.1383 0.4772 0.052 Uiso 1 1 calc R . .
Cu4 Cu 0.36632(5) -0.35004(5) 0.24288(4) 0.0264(2) Uani 1 1 d . D .
OWG O 0.3656(3) -0.2327(3) 0.2710(2) 0.0319(12) Uani 1 1 d . . .
OWH O 0.2446(3) -0.3730(3) 0.2151(2) 0.0305(12) Uani 1 1 d . . .
N1G N 0.3584(4) -0.3460(4) 0.3514(3) 0.0324(15) Uani 1 1 d . D .
C2G C 0.3170(5) -0.3346(6) 0.3950(4) 0.038(2) Uani 1 1 d . . .
O3G O 0.3639(4) -0.3095(4) 0.4580(3) 0.051(2) Uani 0.95(8) 1 d P D 1
N4G N 0.4454(4) -0.3037(5) 0.4548(3) 0.049(3) Uani 0.95(8) 1 d P D 1
N4G1 N 0.3639(4) -0.3095(4) 0.4580(3) 0.051(2) Uani 0.05(8) 1 d P D 2
O3G1 O 0.4454(4) -0.3037(5) 0.4548(3) 0.049(3) Uani 0.05(8) 1 d P D 2
C5G C 0.4369(5) -0.3259(5) 0.3910(4) 0.0379(19) Uani 1 1 d . . .
C1GA C 0.5063(5) -0.3264(5) 0.3626(4) 0.0348(18) Uani 1 1 d . D .
N2GA N 0.4860(4) -0.3363(4) 0.2969(3) 0.0300(14) Uani 1 1 d . . .
C3GA C 0.5467(5) -0.3351(5) 0.2682(4) 0.0329(17) Uani 1 1 d . D .
H3GA H 0.5331 -0.3434 0.2224 0.039 Uiso 1 1 calc R . .
C4GA C 0.6291(5) -0.3217(5) 0.3052(4) 0.0365(19) Uani 1 1 d . . .
H4GA H 0.6701 -0.3194 0.2847 0.044 Uiso 1 1 calc R D .
C5GA C 0.6489(5) -0.3117(5) 0.3731(4) 0.045(2) Uani 1 1 d . D .
H5GA H 0.7034 -0.3025 0.3991 0.054 Uiso 1 1 calc R . .
C6GA C 0.5866(5) -0.3159(6) 0.4012(4) 0.050(2) Uani 1 1 d . . .
H6GA H 0.5986 -0.3115 0.4463 0.060 Uiso 1 1 calc R D .
C1GB C 0.2274(5) -0.3456(5) 0.3828(4) 0.0354(18) Uani 1 1 d . D .
N2GB N 0.1828(4) -0.3779(4) 0.3188(3) 0.0363(16) Uani 1 1 d . . .
C3GB C 0.1031(5) -0.3934(5) 0.3072(4) 0.0380(19) Uani 1 1 d . D .
H3GB H 0.0715 -0.4166 0.2630 0.046 Uiso 1 1 calc R . .
C4GB C 0.0631(5) -0.3773(5) 0.3566(4) 0.040(2) Uani 1 1 d . . .
H4GB H 0.0067 -0.3901 0.3459 0.049 Uiso 1 1 calc R D .
C5GB C 0.1093(5) -0.3420(6) 0.4217(4) 0.044(2) Uani 1 1 d . D .
H5GB H 0.0843 -0.3285 0.4559 0.053 Uiso 1 1 calc R . .
C6GB C 0.1927(6) -0.3267(6) 0.4358(4) 0.043(2) Uani 1 1 d . . .
H6GB H 0.2254 -0.3042 0.4797 0.051 Uiso 1 1 calc R D .
N1H N 0.3511(4) -0.3399(3) 0.1359(3) 0.0250(13) Uani 1 1 d . . .
C2H C 0.3283(4) -0.3010(4) 0.0911(4) 0.0275(16) Uani 1 1 d . D .
O3H O 0.3093(4) -0.3487(3) 0.0284(3) 0.0362(18) Uani 0.66(7) 1 d P D 1
N4H N 0.3185(4) -0.4269(4) 0.0311(3) 0.041(2) Uani 0.66(7) 1 d P D 1
N4H1 N 0.3093(4) -0.3487(3) 0.0284(3) 0.0362(18) Uani 0.34(7) 1 d P D 2
O3H1 O 0.3185(4) -0.4269(4) 0.0311(3) 0.041(2) Uani 0.34(7) 1 d P D 2
C5H C 0.3442(5) -0.4169(4) 0.0956(4) 0.0297(16) Uani 1 1 d . D .
C1HA C 0.3612(5) -0.4832(4) 0.1229(4) 0.0300(17) Uani 1 1 d . . .
N2HA N 0.3750(4) -0.4632(4) 0.1903(3) 0.0304(14) Uani 1 1 d . D .
C3HA C 0.3890(5) -0.5210(5) 0.2184(4) 0.0385(19) Uani 1 1 d . . .
H3HA H 0.3976 -0.5083 0.2644 0.046 Uiso 1 1 calc R D .
C4HA C 0.3911(6) -0.6001(5) 0.1813(5) 0.047(2) Uani 1 1 d . D .
H4HA H 0.4008 -0.6395 0.2022 0.057 Uiso 1 1 calc R . .
C5HA C 0.3787(6) -0.6185(5) 0.1144(5) 0.051(2) Uani 1 1 d . . .
H5HA H 0.3804 -0.6708 0.0890 0.062 Uiso 1 1 calc R D .
C6HA C 0.3636(5) -0.5596(5) 0.0837(4) 0.039(2) Uani 1 1 d . D .
H6HA H 0.3554 -0.5715 0.0378 0.047 Uiso 1 1 calc R . .
C1HB C 0.3243(4) -0.2145(4) 0.1040(4) 0.0252(15) Uani 1 1 d . . .
N2HB N 0.3504(4) -0.1695(4) 0.1692(3) 0.0329(15) Uani 1 1 d . D .
C3HB C 0.3498(5) -0.0900(5) 0.1812(4) 0.0381(19) Uani 1 1 d . . .
H3HB H 0.3673 -0.0572 0.2255 0.046 Uiso 1 1 calc R D .
C4HB C 0.3246(5) -0.0539(5) 0.1314(4) 0.039(2) Uani 1 1 d . D .
H4HB H 0.3263 0.0015 0.1420 0.047 Uiso 1 1 calc R . .
C5HB C 0.2975(5) -0.1019(5) 0.0666(4) 0.0344(18) Uani 1 1 d . . .
H5HB H 0.2795 -0.0795 0.0323 0.041 Uiso 1 1 calc R D .
C6HB C 0.2968(5) -0.1837(5) 0.0519(4) 0.0356(18) Uani 1 1 d . D .
H6HB H 0.2781 -0.2172 0.0079 0.043 Uiso 1 1 calc R . .
Cl1 Cl 0.56451(12) 0.67233(11) 0.09016(9) 0.0324(4) Uani 1 1 d D . .
O1 O 0.6337(4) 0.6535(3) 0.1367(3) 0.0540(18) Uani 1 1 d D . .
O2 O 0.5924(5) 0.7012(4) 0.0448(3) 0.067(2) Uani 1 1 d D . .
O3 O 0.5269(4) 0.7331(4) 0.1283(3) 0.0573(18) Uani 1 1 d D . .
O4 O 0.5086(4) 0.6017(4) 0.0565(3) 0.065(2) Uani 1 1 d D . .
Cl2 Cl 0.86479(12) 0.62179(12) 0.41386(10) 0.0356(4) Uani 1 1 d D . .
O5 O 0.8489(5) 0.5640(4) 0.3498(3) 0.081(3) Uani 1 1 d D . .
O6 O 0.9459(4) 0.6193(5) 0.4528(3) 0.064(2) Uani 1 1 d D . .
O7 O 0.8591(4) 0.6991(3) 0.4042(3) 0.0452(15) Uani 1 1 d D . .
O8 O 0.8093(4) 0.6082(6) 0.4478(4) 0.083(3) Uani 1 1 d D . .
Cl3 Cl 0.06486(11) 0.65633(10) 0.11188(8) 0.0274(4) Uani 1 1 d D . .
O9 O 0.0045(3) 0.7063(3) 0.0919(3) 0.0376(13) Uani 1 1 d D . .
O10 O 0.0502(4) 0.6327(4) 0.1651(3) 0.0451(15) Uani 1 1 d D . .
O11 O 0.1447(3) 0.7006(4) 0.1345(4) 0.074(3) Uani 1 1 d D . .
O12 O 0.0615(5) 0.5872(4) 0.0577(3) 0.069(2) Uani 1 1 d D . .
Cl4 Cl 0.34904(15) 0.45556(15) 0.39294(11) 0.0534(6) Uani 1 1 d D . .
O13A O 0.3026(7) 0.4509(6) 0.3264(4) 0.087(4) Uani 0.821(8) 1 d PD E 1
O14A O 0.3508(5) 0.3719(4) 0.3914(5) 0.074(3) Uani 0.821(8) 1 d PD E 1
O15A O 0.4267(5) 0.4949(6) 0.4090(7) 0.118(5) Uani 0.821(8) 1 d PD E 1
O16A O 0.3041(7) 0.4971(7) 0.4346(6) 0.148(7) Uani 0.821(8) 1 d PD E 1
O13B O 0.391(2) 0.443(2) 0.4557(11) 0.087(4) Uani 0.179(8) 1 d PD E 2
O14B O 0.354(2) 0.3916(15) 0.3385(12) 0.074(3) Uani 0.179(8) 1 d PD E 2
O15B O 0.4041(18) 0.5222(16) 0.3930(19) 0.118(5) Uani 0.179(8) 1 d PD E 2
O16B O 0.2751(14) 0.4830(17) 0.397(2) 0.148(7) Uani 0.179(8) 1 d PD E 2
Cl5 Cl 0.39118(12) 0.15581(11) 0.10828(9) 0.0325(4) Uani 1 1 d D . .
O17 O 0.4309(4) 0.1976(3) 0.0763(3) 0.0504(17) Uani 1 1 d D . .
O18 O 0.3197(4) 0.1080(4) 0.0642(3) 0.0611(19) Uani 1 1 d D . .
O19 O 0.3701(5) 0.2145(3) 0.1624(3) 0.0570(19) Uani 1 1 d D . .
O20 O 0.4458(4) 0.1074(4) 0.1373(4) 0.063(2) Uani 1 1 d D . .
Cl6 Cl -0.10036(12) 0.18292(11) 0.09006(8) 0.0308(4) Uani 1 1 d D . .
O21 O -0.0496(3) 0.2378(3) 0.1518(3) 0.0397(14) Uani 1 1 d D . .
O22 O -0.0662(4) 0.1083(3) 0.0767(3) 0.0459(15) Uani 1 1 d D . .
O23 O -0.1811(3) 0.1694(3) 0.0974(3) 0.0392(14) Uani 1 1 d D . .
O24 O -0.1053(4) 0.2165(4) 0.0372(3) 0.0427(14) Uani 1 1 d D . .
Cl7 Cl 0.81710(11) 0.11634(12) 0.40491(8) 0.0309(4) Uani 1 1 d D . .
O25 O 0.8242(4) 0.1961(3) 0.3990(3) 0.0435(15) Uani 1 1 d D . .
O26 O 0.7809(3) 0.1188(4) 0.4576(2) 0.0441(15) Uani 1 1 d D . .
O27 O 0.7649(3) 0.0638(3) 0.3424(2) 0.0391(14) Uani 1 1 d D . .
O28 O 0.8965(3) 0.0881(4) 0.4184(3) 0.0436(15) Uani 1 1 d D . .
Cl8 Cl 0.32438(11) -0.06639(12) 0.38827(9) 0.0318(4) Uani 1 1 d D . .
O29 O 0.2592(3) -0.0219(3) 0.4043(3) 0.0372(13) Uani 1 1 d D . .
O30 O 0.3965(4) -0.0446(5) 0.4439(3) 0.064(2) Uani 1 1 d D . .
O31 O 0.2995(4) -0.1505(3) 0.3710(4) 0.0578(19) Uani 1 1 d D . .
O32 O 0.3429(4) -0.0517(4) 0.3322(3) 0.0488(16) Uani 1 1 d D . .

loop_
_atom_site_aniso_label
_atom_site_aniso_U_11
_atom_site_aniso_U_22
_atom_site_aniso_U_33
_atom_site_aniso_U_23
_atom_site_aniso_U_13
_atom_site_aniso_U_12
Cu1 0.0205(4) 0.0246(4) 0.0162(4) 0.0055(3) 0.0034(3) 0.0031(3)
OWA 0.038(3) 0.028(3) 0.024(2) 0.010(2) 0.015(2) 0.001(2)
OWB 0.025(3) 0.025(3) 0.021(2) 0.006(2) 0.005(2) 0.004(2)
N1A 0.031(3) 0.025(3) 0.017(3) 0.005(2) 0.009(2) 0.003(3)
C2A 0.023(4) 0.030(4) 0.019(3) 0.010(3) 0.007(3) 0.000(3)
N4A1 0.045(4) 0.020(3) 0.019(3) 0.002(2) 0.005(2) 0.003(2)
O3A1 0.042(4) 0.026(3) 0.017(3) 0.004(2) 0.005(3) 0.007(3)
O3A 0.045(4) 0.020(3) 0.019(3) 0.002(2) 0.005(2) 0.003(2)
N4A 0.042(4) 0.026(3) 0.017(3) 0.004(2) 0.005(3) 0.007(3)
C5A 0.027(4) 0.022(3) 0.019(3) 0.006(3) 0.005(3) 0.006(3)
C1AA 0.027(4) 0.029(4) 0.021(3) 0.007(3) 0.008(3) 0.003(3)
N2AA 0.026(3) 0.025(3) 0.019(3) 0.008(2) 0.008(2) 0.001(2)
C3AA 0.047(5) 0.026(4) 0.027(4) 0.006(3) 0.017(3) 0.008(3)
C4AA 0.052(5) 0.017(4) 0.050(5) 0.006(3) 0.022(4) 0.001(4)
C5AA 0.055(6) 0.033(5) 0.044(5) 0.017(4) 0.021(4) 0.010(4)
C6AA 0.054(5) 0.030(4) 0.027(4) 0.007(3) 0.019(4) 0.002(4)
C1AB 0.031(4) 0.022(4) 0.028(4) 0.001(3) 0.008(3) 0.004(3)
N2AB 0.035(4) 0.023(3) 0.020(3) 0.004(2) 0.009(3) 0.006(3)
C3AB 0.044(5) 0.034(4) 0.034(4) 0.014(4) 0.011(4) 0.005(4)
C4AB 0.053(6) 0.029(4) 0.049(5) 0.017(4) 0.021(4) 0.016(4)
C5AB 0.039(5) 0.027(4) 0.032(4) 0.003(3) 0.010(4) 0.006(3)
C6AB 0.035(4) 0.025(4) 0.023(4) 0.003(3) 0.003(3) -0.002(3)
N1B 0.021(3) 0.030(3) 0.014(3) 0.004(2) 0.001(2) 0.005(2)
C2B 0.029(4) 0.030(4) 0.017(3) 0.003(3) 0.004(3) 0.000(3)
N4B1 0.023(3) 0.054(4) 0.018(3) -0.001(2) 0.005(2) 0.004(3)
O3B1 0.031(4) 0.056(5) 0.017(3) 0.005(3) 0.008(3) 0.008(3)
O3B 0.023(3) 0.054(4) 0.018(3) -0.001(2) 0.005(2) 0.004(3)
N4B 0.031(4) 0.056(5) 0.017(3) 0.005(3) 0.008(3) 0.008(3)
C5B 0.028(4) 0.031(4) 0.019(3) 0.011(3) 0.006(3) 0.005(3)
C1BA 0.025(4) 0.022(4) 0.024(3) 0.009(3) 0.006(3) 0.005(3)
N2BA 0.029(3) 0.025(3) 0.017(3) 0.004(2) 0.007(2) 0.007(3)
C3BA 0.027(4) 0.033(4) 0.023(3) 0.010(3) 0.007(3) 0.005(3)
C4BA 0.026(4) 0.042(5) 0.035(4) 0.013(4) 0.014(3) 0.009(3)
C5BA 0.026(4) 0.039(4) 0.029(4) 0.012(3) 0.006(3) 0.003(3)
C6BA 0.027(4) 0.038(4) 0.019(3) 0.006(3) 0.005(3) 0.008(3)
C1BB 0.022(4) 0.031(4) 0.030(4) 0.005(3) 0.012(3) 0.002(3)
N2BB 0.026(3) 0.028(3) 0.020(3) -0.003(2) 0.004(2) 0.000(3)
C3BB 0.030(4) 0.036(4) 0.024(4) 0.000(3) 0.002(3) -0.001(3)
C4BB 0.022(4) 0.043(5) 0.039(4) 0.010(4) 0.011(3) 0.005(3)
C5BB 0.034(5) 0.050(5) 0.030(4) -0.001(4) 0.017(4) 0.009(4)
C6BB 0.031(4) 0.040(5) 0.031(4) 0.003(3) 0.015(3) 0.002(3)
Cu2 0.0312(5) 0.0231(4) 0.0150(4) 0.0033(3) 0.0026(3) 0.0067(4)
OWC 0.063(4) 0.031(3) 0.025(3) 0.005(2) -0.011(3) 0.006(3)
OWD 0.034(3) 0.058(4) 0.029(3) -0.004(3) 0.011(2) -0.003(3)
N1C 0.029(3) 0.025(3) 0.019(3) 0.004(2) 0.004(2) 0.002(3)
C2C 0.035(4) 0.023(4) 0.016(3) 0.006(3) 0.002(3) 0.004(3)
O3C 0.038(4) 0.041(3) 0.012(2) 0.003(2) 0.002(2) 0.002(3)
N4C 0.039(4) 0.043(4) 0.019(3) 0.003(3) 0.007(3) -0.005(3)
N4C1 0.038(4) 0.041(3) 0.012(2) 0.003(2) 0.002(2) 0.002(3)
O3C1 0.039(4) 0.043(4) 0.019(3) 0.003(3) 0.007(3) -0.005(3)
C5C 0.034(4) 0.027(4) 0.013(3) 0.003(3) 0.004(3) 0.000(3)
C1CA 0.037(4) 0.032(4) 0.017(3) 0.005(3) 0.010(3) 0.004(3)
N2CA 0.033(4) 0.026(3) 0.017(3) 0.003(2) 0.005(3) -0.003(3)
C3CA 0.044(5) 0.038(5) 0.024(4) 0.007(3) 0.002(3) -0.004(4)
C4CA 0.040(5) 0.045(5) 0.029(4) 0.013(4) 0.009(4) -0.009(4)
C5CA 0.043(5) 0.050(5) 0.034(4) 0.008(4) 0.014(4) 0.008(4)
C6CA 0.049(5) 0.041(5) 0.027(4) 0.005(4) 0.013(4) 0.002(4)
C1CB 0.032(4) 0.021(4) 0.020(3) 0.001(3) 0.002(3) 0.005(3)
N2CB 0.032(3) 0.026(3) 0.016(3) 0.000(2) 0.000(2) -0.001(3)
C3CB 0.033(4) 0.034(4) 0.018(3) -0.001(3) 0.004(3) 0.005(3)
C4CB 0.026(4) 0.035(4) 0.031(4) 0.006(3) 0.004(3) 0.005(3)
C5CB 0.032(4) 0.041(5) 0.021(4) 0.005(3) -0.001(3) 0.006(4)
C6CB 0.036(5) 0.031(4) 0.018(3) -0.001(3) -0.005(3) 0.001(3)
N1D 0.027(3) 0.022(3) 0.015(3) 0.005(2) 0.001(2) 0.008(2)
C2D 0.027(4) 0.024(4) 0.024(3) 0.008(3) 0.009(3) 0.005(3)
O3D 0.042(3) 0.031(3) 0.015(2) 0.005(2) 0.005(2) 0.006(2)
N4D 0.042(4) 0.023(3) 0.017(3) 0.002(2) 0.005(3) 0.002(3)
N4D1 0.042(3) 0.031(3) 0.015(2) 0.005(2) 0.005(2) 0.006(2)
O3D1 0.042(4) 0.023(3) 0.017(3) 0.002(2) 0.005(3) 0.002(3)
C5D 0.026(4) 0.021(3) 0.017(3) 0.004(3) 0.003(3) 0.003(3)
C1DA 0.028(4) 0.019(3) 0.020(3) 0.003(3) 0.003(3) 0.002(3)
N2DA 0.032(3) 0.027(3) 0.019(3) 0.005(2) 0.000(2) 0.002(3)
C3DA 0.044(5) 0.021(4) 0.022(4) -0.003(3) 0.004(3) 0.002(3)
C4DA 0.063(6) 0.024(4) 0.027(4) 0.007(3) 0.008(4) 0.004(4)
C5DA 0.050(5) 0.033(4) 0.032(4) 0.015(4) 0.001(4) 0.005(4)
C6DA 0.049(5) 0.035(4) 0.016(3) 0.009(3) -0.002(3) 0.005(4)
C1DB 0.022(4) 0.027(4) 0.027(4) 0.007(3) -0.002(3) -0.004(3)
N2DB 0.036(4) 0.028(3) 0.023(3) 0.006(3) -0.001(3) 0.003(3)
C3DB 0.041(5) 0.026(4) 0.030(4) 0.007(3) -0.001(3) 0.002(3)
C4DB 0.040(5) 0.026(4) 0.036(4) 0.008(3) -0.009(4) 0.005(3)
C5DB 0.041(5) 0.022(4) 0.032(4) 0.001(3) -0.007(3) -0.001(3)
C6DB 0.037(5) 0.030(4) 0.022(4) 0.002(3) 0.001(3) 0.002(3)
Cu3 0.0296(5) 0.0229(4) 0.0189(4) 0.0012(3) 0.0075(3) 0.0017(4)
OWE 0.027(3) 0.033(3) 0.025(3) 0.008(2) 0.012(2) 0.004(2)
OWF 0.059(4) 0.025(3) 0.032(3) 0.001(2) 0.006(3) -0.004(3)
N1E 0.029(3) 0.018(3) 0.021(3) 0.006(2) 0.008(2) 0.005(2)
C2E 0.039(4) 0.022(4) 0.025(4) 0.008(3) 0.012(3) 0.008(3)
N4E1 0.060(4) 0.025(3) 0.019(3) 0.004(2) 0.012(3) 0.001(3)
O3E1 0.052(4) 0.018(3) 0.026(3) 0.007(2) 0.010(3) 0.006(3)
O3E 0.060(4) 0.025(3) 0.019(3) 0.004(2) 0.012(3) 0.001(3)
N4E 0.052(4) 0.018(3) 0.026(3) 0.007(2) 0.010(3) 0.006(3)
C5E 0.029(4) 0.023(4) 0.018(3) 0.001(3) 0.008(3) 0.006(3)
C1EA 0.028(4) 0.021(3) 0.019(3) 0.007(3) 0.007(3) 0.004(3)
N2EA 0.026(3) 0.026(3) 0.021(3) 0.006(2) 0.007(2) 0.000(3)
C3EA 0.041(5) 0.036(4) 0.020(3) 0.010(3) 0.008(3) 0.001(4)
C4EA 0.049(5) 0.027(4) 0.042(5) 0.016(4) 0.014(4) 0.000(4)
C5EA 0.064(6) 0.026(4) 0.029(4) 0.002(3) 0.010(4) -0.005(4)
C6EA 0.049(5) 0.020(4) 0.025(4) 0.004(3) 0.008(3) 0.002(3)
C1EB 0.035(4) 0.027(4) 0.029(4) 0.011(3) 0.017(3) 0.005(3)
N2EB 0.042(4) 0.027(3) 0.028(3) 0.006(3) 0.011(3) 0.005(3)
C3EB 0.055(6) 0.022(4) 0.037(4) 0.006(3) 0.011(4) -0.003(4)
C4EB 0.070(6) 0.021(4) 0.046(5) 0.009(4) 0.028(5) -0.001(4)
C5EB 0.046(5) 0.031(4) 0.044(5) 0.020(4) 0.015(4) 0.006(4)
C6EB 0.044(5) 0.032(4) 0.028(4) 0.012(3) 0.018(4) 0.006(4)
N1F 0.024(3) 0.039(4) 0.019(3) 0.009(3) 0.006(2) 0.010(3)
C2F 0.031(4) 0.039(5) 0.025(4) 0.005(3) 0.001(3) -0.001(3)
N4F1 0.031(4) 0.070(5) 0.024(3) 0.006(3) 0.003(2) 0.010(3)
O3F1 0.034(4) 0.067(5) 0.022(3) 0.007(3) 0.007(3) 0.010(3)
O3F 0.031(4) 0.070(5) 0.024(3) 0.006(3) 0.003(2) 0.010(3)
N4F 0.034(4) 0.067(5) 0.022(3) 0.007(3) 0.007(3) 0.010(3)
C5F 0.035(4) 0.033(4) 0.026(4) 0.005(3) 0.008(3) 0.010(3)
C1FA 0.028(4) 0.034(4) 0.025(4) 0.008(3) 0.007(3) 0.002(3)
N2FA 0.027(3) 0.029(3) 0.023(3) 0.005(3) 0.007(3) 0.005(3)
C3FA 0.032(4) 0.037(4) 0.018(3) 0.009(3) 0.000(3) 0.008(3)
C4FA 0.031(4) 0.035(5) 0.049(5) 0.010(4) 0.012(4) 0.006(4)
C5FA 0.033(5) 0.041(5) 0.044(5) 0.007(4) 0.020(4) 0.000(4)
C6FA 0.035(5) 0.050(5) 0.028(4) 0.013(4) 0.016(3) 0.006(4)
C1FB 0.026(4) 0.034(4) 0.035(4) 0.008(3) 0.007(3) 0.012(3)
N2FB 0.030(4) 0.032(4) 0.037(4) 0.012(3) 0.013(3) 0.002(3)
C3FB 0.033(5) 0.046(5) 0.047(5) 0.020(4) 0.020(4) 0.010(4)
C4FB 0.032(5) 0.035(5) 0.064(6) 0.005(4) 0.012(4) 0.004(4)
C5FB 0.032(5) 0.042(5) 0.057(6) 0.001(4) -0.001(4) 0.010(4)
C6FB 0.037(5) 0.043(5) 0.035(4) -0.005(4) 0.007(4) 0.009(4)
Cu4 0.0253(5) 0.0245(4) 0.0252(4) 0.0036(4) 0.0048(4) 0.0052(4)
OWG 0.038(3) 0.027(3) 0.027(3) 0.005(2) 0.008(2) 0.005(2)
OWH 0.023(3) 0.038(3) 0.027(3) 0.007(2) 0.005(2) 0.004(2)
N1G 0.027(3) 0.041(4) 0.027(3) 0.009(3) 0.006(3) 0.006(3)
C2G 0.026(4) 0.063(6) 0.028(4) 0.017(4) 0.009(3) 0.011(4)
O3G 0.041(4) 0.080(5) 0.029(3) 0.008(3) 0.013(3) 0.011(3)
N4G 0.036(5) 0.075(6) 0.028(4) 0.004(4) 0.007(3) 0.012(4)
N4G1 0.041(4) 0.080(5) 0.029(3) 0.008(3) 0.013(3) 0.011(3)
O3G1 0.036(5) 0.075(6) 0.028(4) 0.004(4) 0.007(3) 0.012(4)
C5G 0.035(5) 0.046(5) 0.024(4) 0.003(3) 0.005(3) 0.002(4)
C1GA 0.026(4) 0.045(5) 0.024(4) 0.003(3) 0.001(3) 0.006(3)
N2GA 0.027(3) 0.033(4) 0.031(3) 0.011(3) 0.007(3) 0.007(3)
C3GA 0.033(4) 0.031(4) 0.039(4) 0.014(3) 0.012(4) 0.007(3)
C4GA 0.024(4) 0.037(5) 0.043(5) 0.004(4) 0.010(3) 0.005(3)
C5GA 0.021(4) 0.055(6) 0.046(5) 0.002(4) 0.005(4) 0.006(4)
C6GA 0.040(5) 0.075(7) 0.023(4) 0.003(4) 0.002(4) 0.011(5)
C1GB 0.036(5) 0.044(5) 0.031(4) 0.014(4) 0.014(3) 0.008(4)
N2GB 0.037(4) 0.045(4) 0.031(3) 0.015(3) 0.013(3) 0.006(3)
C3GB 0.033(5) 0.055(5) 0.033(4) 0.023(4) 0.010(4) 0.004(4)
C4GB 0.030(4) 0.060(6) 0.038(5) 0.021(4) 0.014(4) 0.005(4)
C5GB 0.036(5) 0.066(6) 0.040(5) 0.022(4) 0.019(4) 0.014(4)
C6GB 0.047(5) 0.059(6) 0.031(4) 0.023(4) 0.016(4) 0.018(4)
N1H 0.030(3) 0.021(3) 0.024(3) 0.006(2) 0.008(3) 0.003(3)
C2H 0.020(4) 0.025(4) 0.033(4) 0.002(3) 0.008(3) 0.000(3)
O3H 0.053(4) 0.024(3) 0.023(3) 0.002(2) 0.001(3) 0.009(3)
N4H 0.053(4) 0.027(4) 0.031(3) 0.002(3) 0.000(3) 0.012(3)
N4H1 0.053(4) 0.024(3) 0.023(3) 0.002(2) 0.001(3) 0.009(3)
O3H1 0.053(4) 0.027(4) 0.031(3) 0.002(3) 0.000(3) 0.012(3)
C5H 0.034(4) 0.026(4) 0.024(4) 0.002(3) 0.008(3) 0.000(3)
C1HA 0.030(4) 0.020(4) 0.034(4) 0.004(3) 0.003(3) -0.001(3)
N2HA 0.029(3) 0.030(3) 0.030(3) 0.011(3) 0.006(3) 0.003(3)
C3HA 0.045(5) 0.034(5) 0.037(4) 0.011(4) 0.013(4) 0.004(4)
C4HA 0.063(6) 0.021(4) 0.054(6) 0.007(4) 0.014(5) 0.008(4)
C5HA 0.070(7) 0.018(4) 0.056(6) 0.001(4) 0.014(5) 0.011(4)
C6HA 0.042(5) 0.032(4) 0.032(4) -0.001(3) 0.004(4) 0.009(4)
C1HB 0.024(4) 0.022(4) 0.029(4) 0.004(3) 0.012(3) -0.002(3)
N2HB 0.043(4) 0.027(3) 0.031(3) 0.008(3) 0.015(3) 0.004(3)
C3HB 0.051(5) 0.032(4) 0.030(4) 0.006(3) 0.014(4) 0.004(4)
C4HB 0.050(5) 0.031(4) 0.050(5) 0.017(4) 0.032(4) 0.007(4)
C5HB 0.045(5) 0.039(5) 0.029(4) 0.018(3) 0.018(4) 0.012(4)
C6HB 0.040(5) 0.036(4) 0.030(4) 0.008(3) 0.011(4) 0.004(4)
Cl1 0.0392(11) 0.0269(9) 0.0228(8) 0.0069(7) -0.0030(7) -0.0046(8)
O1 0.054(4) 0.027(3) 0.053(4) 0.006(3) -0.024(3) -0.005(3)
O2 0.118(7) 0.048(4) 0.045(4) 0.015(3) 0.042(4) 0.001(4)
O3 0.061(4) 0.050(4) 0.067(5) 0.017(3) 0.031(4) 0.015(3)
O4 0.071(5) 0.037(4) 0.059(4) 0.019(3) -0.031(4) -0.023(3)
Cl2 0.0358(11) 0.0408(11) 0.0401(10) 0.0235(9) 0.0146(9) 0.0087(9)
O5 0.130(7) 0.038(4) 0.047(4) 0.003(3) -0.008(4) 0.004(4)
O6 0.040(4) 0.111(6) 0.057(4) 0.050(4) 0.013(3) 0.020(4)
O7 0.075(5) 0.033(3) 0.031(3) 0.010(2) 0.019(3) 0.007(3)
O8 0.045(4) 0.141(8) 0.121(7) 0.107(7) 0.042(5) 0.028(5)
Cl3 0.0305(9) 0.0253(9) 0.0265(8) 0.0080(7) 0.0086(7) 0.0038(7)
O9 0.030(3) 0.038(3) 0.047(3) 0.023(3) 0.003(3) 0.008(2)
O10 0.058(4) 0.055(4) 0.035(3) 0.023(3) 0.023(3) 0.024(3)
O11 0.029(4) 0.059(5) 0.140(7) 0.067(5) -0.004(4) -0.001(3)
O12 0.129(7) 0.052(4) 0.025(3) 0.004(3) 0.024(4) 0.038(4)
Cl4 0.0465(14) 0.0592(15) 0.0405(12) 0.0041(11) 0.0013(10) 0.0163(11)
O13A 0.123(9) 0.072(7) 0.048(5) 0.019(5) -0.003(5) -0.039(6)
O14A 0.064(6) 0.043(5) 0.094(7) 0.032(5) -0.024(5) -0.005(4)
O15A 0.047(6) 0.057(7) 0.185(13) 0.001(7) -0.033(7) 0.012(5)
O16A 0.113(10) 0.151(11) 0.101(10) -0.100(9) 0.061(8) -0.037(8)
O13B 0.123(9) 0.072(7) 0.048(5) 0.019(5) -0.003(5) -0.039(6)
O14B 0.064(6) 0.043(5) 0.094(7) 0.032(5) -0.024(5) -0.005(4)
O15B 0.047(6) 0.057(7) 0.185(13) 0.001(7) -0.033(7) 0.012(5)
O16B 0.113(10) 0.151(11) 0.101(10) -0.100(9) 0.061(8) -0.037(8)
Cl5 0.0417(11) 0.0289(9) 0.0312(9) 0.0097(8) 0.0167(8) 0.0043(8)
O17 0.069(5) 0.044(4) 0.061(4) 0.027(3) 0.044(4) 0.017(3)
O18 0.060(4) 0.073(5) 0.039(4) 0.015(3) 0.001(3) -0.014(4)
O19 0.095(5) 0.032(3) 0.057(4) 0.007(3) 0.052(4) 0.000(3)
O20 0.044(4) 0.071(5) 0.093(6) 0.051(4) 0.022(4) 0.019(4)
Cl6 0.0393(11) 0.0265(9) 0.0226(8) 0.0009(7) 0.0100(7) 0.0011(8)
O21 0.040(3) 0.038(3) 0.028(3) -0.002(2) 0.003(2) 0.003(3)
O22 0.057(4) 0.031(3) 0.053(4) 0.006(3) 0.027(3) 0.013(3)
O23 0.038(3) 0.042(3) 0.027(3) -0.006(2) 0.012(2) -0.008(3)
O24 0.047(4) 0.048(4) 0.038(3) 0.021(3) 0.014(3) 0.004(3)
Cl7 0.0274(9) 0.0429(11) 0.0199(8) 0.0109(8) 0.0015(7) 0.0034(8)
O25 0.052(4) 0.038(3) 0.032(3) 0.010(3) 0.000(3) 0.002(3)
O26 0.039(3) 0.075(4) 0.022(3) 0.017(3) 0.011(2) 0.013(3)
O27 0.034(3) 0.042(3) 0.025(3) -0.001(2) -0.005(2) -0.002(3)
O28 0.025(3) 0.069(4) 0.040(3) 0.026(3) 0.003(2) 0.011(3)
Cl8 0.0262(9) 0.0415(11) 0.0254(8) 0.0041(8) 0.0102(7) 0.0066(8)
O29 0.029(3) 0.044(3) 0.034(3) 0.001(2) 0.013(2) 0.011(2)
O30 0.036(4) 0.110(6) 0.025(3) -0.005(3) 0.001(3) 0.022(4)
O31 0.054(4) 0.043(4) 0.093(5) 0.020(4) 0.049(4) 0.009(3)
O32 0.061(4) 0.060(4) 0.044(3) 0.022(3) 0.036(3) 0.022(3)

loop_
_atom_type_symbol
_atom_type_description
_atom_type_scat_dispersion_real
_atom_type_scat_dispersion_imag
_atom_type_scat_source
C C 0.0033 0.0016 'International Tables Vol C Tables 4.2.6.8 and 6.1.1.4'
H H 0.0000 0.0000 'International Tables Vol C Tables 4.2.6.8 and 6.1.1.4'
Cl Cl 0.1484 0.1585 'International Tables Vol C Tables 4.2.6.8 and 6.1.1.4'
Cu Cu 0.3201 1.2651 'International Tables Vol C Tables 4.2.6.8 and 6.1.1.4'
N N 0.0061 0.0033 'International Tables Vol C Tables 4.2.6.8 and 6.1.1.4'
O O 0.0106 0.0060 'International Tables Vol C Tables 4.2.6.8 and 6.1.1.4'

loop_
_geom_angle_atom_site_label_1
_geom_angle_atom_site_label_2
_geom_angle_atom_site_label_3
_geom_angle
OWB Cu1 N2BA 167.2(2)
OWB Cu1 OWA 89.4(2)
N2BA Cu1 OWA 93.2(2)
OWB Cu1 N2AA 86.2(2)
N2BA Cu1 N2AA 94.7(2)
OWA Cu1 N2AA 162.7(2)
OWB Cu1 N1B 89.30(19)
N2BA Cu1 N1B 78.1(2)
OWA Cu1 N1B 92.1(2)
N2AA Cu1 N1B 104.6(2)
OWB Cu1 N1A 89.1(2)
N2BA Cu1 N1A 103.6(2)
OWA Cu1 N1A 85.79(19)
N2AA Cu1 N1A 77.4(2)
N1B Cu1 N1A 177.3(2)
C2A N1A C5A 102.8(5)
C2A N1A Cu1 149.9(5)
C5A N1A Cu1 104.1(4)
N1A C2A N4A1 112.6(6)
N1A C2A C1AB 128.1(6)
N4A1 C2A C1AB 119.3(6)
C2A N4A1 O3A1 106.4(5)
C5A O3A1 N4A1 103.8(5)
O3A1 C5A N1A 114.4(6)
O3A1 C5A C1AA 124.4(6)
N1A C5A C1AA 121.2(6)
N2AA C1AA C6AA 123.0(7)
N2AA C1AA C5A 115.8(6)
C6AA C1AA C5A 121.2(6)
C3AA N2AA C1AA 118.1(6)
C3AA N2AA Cu1 123.4(5)
C1AA N2AA Cu1 117.3(5)
N2AA C3AA C4AA 121.7(7)
N2AA C3AA H3AA 119.1
C4AA C3AA H3AA 119.1
C5AA C4AA C3AA 120.4(7)
C5AA C4AA H4AA 119.8
C3AA C4AA H4AA 119.8
C4AA C5AA C6AA 118.7(8)
C4AA C5AA H5AA 120.6
C6AA C5AA H5AA 120.6
C1AA C6AA C5AA 118.1(7)
C1AA C6AA H6AA 120.9
C5AA C6AA H6AA 120.9
N2AB C1AB C6AB 123.0(7)
N2AB C1AB C2A 117.0(6)
C6AB C1AB C2A 120.0(7)
C1AB N2AB C3AB 117.7(6)
N2AB C3AB C4AB 123.2(7)
N2AB C3AB H3AB 118.4
C4AB C3AB H3AB 118.4
C5AB C4AB C3AB 118.7(7)
C5AB C4AB H4AB 120.7
C3AB C4AB H4AB 120.7
C4AB C5AB C6AB 118.9(7)
C4AB C5AB H5AB 120.6
C6AB C5AB H5AB 120.6
C5AB C6AB C1AB 118.6(7)
C5AB C6AB H6AB 120.7
C1AB C6AB H6AB 120.7
C2B N1B C5B 102.6(6)
C2B N1B Cu1 149.8(5)
C5B N1B Cu1 106.1(4)
N1B C2B N4B1 112.8(6)
N1B C2B C1BB 128.1(6)
N4B1 C2B C1BB 119.1(6)
C2B N4B1 O3B1 106.5(5)
C5B O3B1 N4B1 103.1(6)
O3B1 C5B N1B 114.9(6)
O3B1 C5B C1BA 124.8(6)
N1B C5B C1BA 120.3(6)
N2BA C1BA C6BA 123.2(6)
N2BA C1BA C5B 115.5(6)
C6BA C1BA C5B 121.3(6)
C3BA N2BA C1BA 118.2(6)
C3BA N2BA Cu1 122.1(5)
C1BA N2BA Cu1 119.6(5)
N2BA C3BA C4BA 122.4(7)
N2BA C3BA H3BA 118.8
C4BA C3BA H3BA 118.8
C3BA C4BA C5BA 119.1(7)
C3BA C4BA H4BA 120.4
C5BA C4BA H4BA 120.4
C4BA C5BA C6BA 119.2(7)
C4BA C5BA H5BA 120.4
C6BA C5BA H5BA 120.4
C1BA C6BA C5BA 117.9(7)
C1BA C6BA H6BA 121.1
C5BA C6BA H6BA 121.1
N2BB C1BB C6BB 124.1(7)
N2BB C1BB C2B 115.4(6)
C6BB C1BB C2B 120.4(7)
C3BB N2BB C1BB 117.0(6)
N2BB C3BB C4BB 123.0(7)
N2BB C3BB H3BB 118.5
C4BB C3BB H3BB 118.5
C5BB C4BB C3BB 119.1(7)
C5BB C4BB H4BB 120.4
C3BB C4BB H4BB 120.4
C4BB C5BB C6BB 118.8(7)
C4BB C5BB H5BB 120.6
C6BB C5BB H5BB 120.6
C1BB C6BB C5BB 117.9(7)
C1BB C6BB H6BB 121.1
C5BB C6BB H6BB 121.1
OWC Cu2 OWD 90.7(3)
OWC Cu2 N2DA 163.7(2)
OWD Cu2 N2DA 86.3(3)
OWC Cu2 N2CA 94.5(3)
OWD Cu2 N2CA 164.2(2)
N2DA Cu2 N2CA 92.6(2)
OWC Cu2 N1C 91.5(2)
OWD Cu2 N1C 86.4(2)
N2DA Cu2 N1C 104.3(2)
N2CA Cu2 N1C 78.6(2)
OWC Cu2 N1D 85.6(2)
OWD Cu2 N1D 91.4(2)
N2DA Cu2 N1D 78.5(2)
N2CA Cu2 N1D 103.9(2)
N1C Cu2 N1D 176.3(2)
C2C N1C C5C 103.1(6)
C2C N1C Cu2 150.5(5)
C5C N1C Cu2 104.7(4)
N1C C2C O3C 112.3(7)
N1C C2C C1CB 130.6(6)
O3C C2C C1CB 117.1(6)
C2C O3C N4C 106.5(5)
C5C N4C O3C 102.6(5)
N4C C5C N1C 115.5(7)
N4C C5C C1CA 121.9(6)
N1C C5C C1CA 122.6(6)
N2CA C1CA C6CA 122.1(7)
N2CA C1CA C5C 114.6(6)
C6CA C1CA C5C 123.3(7)
C3CA N2CA C1CA 118.3(6)
C3CA N2CA Cu2 122.8(5)
C1CA N2CA Cu2 119.0(5)
N2CA C3CA C4CA 122.5(7)
N2CA C3CA H3CA 118.8
C4CA C3CA H3CA 118.8
C5CA C4CA C3CA 119.2(8)
C5CA C4CA H4CA 120.4
C3CA C4CA H4CA 120.4
C6CA C5CA C4CA 118.3(8)
C6CA C5CA H5CA 120.9
C4CA C5CA H5CA 120.9
C1CA C6CA C5CA 119.6(8)
C1CA C6CA H6CA 120.2
C5CA C6CA H6CA 120.2
N2CB C1CB C6CB 123.5(7)
N2CB C1CB C2C 116.0(6)
C6CB C1CB C2C 120.5(7)
C3CB N2CB C1CB 116.9(6)
N2CB C3CB C4CB 123.3(7)
N2CB C3CB H3CB 118.3
C4CB C3CB H3CB 118.3
C5CB C4CB C3CB 118.5(7)
C5CB C4CB H4CB 120.8
C3CB C4CB H4CB 120.8
C6CB C5CB C4CB 119.6(7)
C6CB C5CB H5CB 120.2
C4CB C5CB H5CB 120.2
C5CB C6CB C1CB 118.2(7)
C5CB C6CB H6CB 120.9
C1CB C6CB H6CB 120.9
C2D N1D C5D 102.4(5)
C2D N1D Cu2 149.0(5)
C5D N1D Cu2 104.4(4)
N1D C2D O3D 112.8(6)
N1D C2D C1DB 129.0(6)
O3D C2D C1DB 118.3(6)
C2D O3D N4D 105.9(5)
C5D N4D O3D 103.5(5)
N4D C5D N1D 115.4(6)
N4D C5D C1DA 122.4(6)
N1D C5D C1DA 122.2(6)
N2DA C1DA C6DA 122.8(6)
N2DA C1DA C5D 114.8(6)
C6DA C1DA C5D 122.4(6)
C3DA N2DA C1DA 117.8(6)
C3DA N2DA Cu2 123.9(5)
C1DA N2DA Cu2 118.0(5)
N2DA C3DA C4DA 122.4(7)
N2DA C3DA H3DA 118.8
C4DA C3DA H3DA 118.8
C3DA C4DA C5DA 119.5(7)
C3DA C4DA H4DA 120.3
C5DA C4DA H4DA 120.3
C6DA C5DA C4DA 119.3(7)
C6DA C5DA H5DA 120.3
C4DA C5DA H5DA 120.3
C5DA C6DA C1DA 118.1(7)
C5DA C6DA H6DA 120.9
C1DA C6DA H6DA 120.9
N2DB C1DB C6DB 124.7(7)
N2DB C1DB C2D 114.4(6)
C6DB C1DB C2D 120.9(7)
C3DB N2DB C1DB 115.2(6)
N2DB C3DB C4DB 123.8(7)
N2DB C3DB H3DB 118.1
C4DB C3DB H3DB 118.1
C5DB C4DB C3DB 118.9(8)
C5DB C4DB H4DB 120.6
C3DB C4DB H4DB 120.6
C6DB C5DB C4DB 118.6(7)
C6DB C5DB H5DB 120.7
C4DB C5DB H5DB 120.7
C5DB C6DB C1DB 118.8(7)
C5DB C6DB H6DB 120.6
C1DB C6DB H6DB 120.6
OWE Cu3 OWF 92.4(2)
OWE Cu3 N2FA 164.2(2)
OWF Cu3 N2FA 91.1(2)
OWE Cu3 N2EA 87.4(2)
OWF Cu3 N2EA 163.4(2)
N2FA Cu3 N2EA 93.6(2)
OWE Cu3 N1F 86.9(2)
OWF Cu3 N1F 92.3(2)
N2FA Cu3 N1F 77.5(2)
N2EA Cu3 N1F 104.2(2)
OWE Cu3 N1E 88.2(2)
OWF Cu3 N1E 85.5(2)
N2FA Cu3 N1E 107.5(2)
N2EA Cu3 N1E 77.9(2)
N1F Cu3 N1E 174.5(2)
C2E N1E C5E 101.8(6)
C2E N1E Cu3 151.2(5)
C5E N1E Cu3 103.4(4)
N1E C2E N4E1 113.7(6)
N1E C2E C1EB 127.6(6)
N4E1 C2E C1EB 118.7(6)
C2E N4E1 O3E1 106.1(5)
C5E O3E1 N4E1 103.7(5)
O3E1 C5E N1E 114.7(6)
O3E1 C5E C1EA 123.2(6)
N1E C5E C1EA 122.1(6)
N2EA C1EA C6EA 122.7(6)
N2EA C1EA C5E 115.6(6)
C6EA C1EA C5E 121.6(6)
C3EA N2EA C1EA 118.4(6)
C3EA N2EA Cu3 122.7(5)
C1EA N2EA Cu3 118.1(5)
N2EA C3EA C4EA 122.2(7)
N2EA C3EA H3EA 118.9
C4EA C3EA H3EA 118.9
C3EA C4EA C5EA 119.6(7)
C3EA C4EA H4EA 120.2
C5EA C4EA H4EA 120.2
C6EA C5EA C4EA 118.8(7)
C6EA C5EA H5EA 120.6
C4EA C5EA H5EA 120.6
C5EA C6EA C1EA 118.0(7)
C5EA C6EA H6EA 121.0
C1EA C6EA H6EA 121.0
N2EB C1EB C6EB 123.7(7)
N2EB C1EB C2E 116.4(6)
C6EB C1EB C2E 119.9(7)
C3EB N2EB C1EB 115.7(7)
N2EB C3EB C4EB 124.8(8)
N2EB C3EB H3EB 117.6
C4EB C3EB H3EB 117.6
C3EB C4EB C5EB 119.0(8)
C3EB C4EB H4EB 120.5
C5EB C4EB H4EB 120.5
C6EB C5EB C4EB 117.4(8)
C6EB C5EB H5EB 121.3
C4EB C5EB H5EB 121.3
C1EB C6EB C5EB 119.4(8)
C1EB C6EB H6EB 120.3
C5EB C6EB H6EB 120.3
C2F N1F C5F 101.7(6)
C2F N1F Cu3 151.7(5)
C5F N1F Cu3 105.7(4)
N1F C2F N4F1 114.1(7)
N1F C2F C1FB 128.3(7)
N4F1 C2F C1FB 117.6(7)
C2F N4F1 O3F1 105.8(6)
C5F O3F1 N4F1 103.0(6)
O3F1 C5F N1F 115.5(7)
O3F1 C5F C1FA 123.3(7)
N1F C5F C1FA 121.2(6)
N2FA C1FA C6FA 123.3(7)
N2FA C1FA C5F 114.5(6)
C6FA C1FA C5F 122.2(7)
C3FA N2FA C1FA 117.1(6)
C3FA N2FA Cu3 122.1(5)
C1FA N2FA Cu3 120.5(5)
N2FA C3FA C4FA 122.5(7)
N2FA C3FA H3FA 118.8
C4FA C3FA H3FA 118.8
C5FA C4FA C3FA 119.2(8)
C5FA C4FA H4FA 120.4
C3FA C4FA H4FA 120.4
C4FA C5FA C6FA 119.0(8)
C4FA C5FA H5FA 120.5
C6FA C5FA H5FA 120.5
C1FA C6FA C5FA 118.9(7)
C1FA C6FA H6FA 120.5
C5FA C6FA H6FA 120.5
N2FB C1FB C6FB 123.0(7)
N2FB C1FB C2F 115.1(7)
C6FB C1FB C2F 121.9(7)
C3FB N2FB C1FB 117.8(7)
N2FB C3FB C4FB 122.5(8)
N2FB C3FB H3FB 118.7
C4FB C3FB H3FB 118.7
C5FB C4FB C3FB 119.3(8)
C5FB C4FB H4FB 120.4
C3FB C4FB H4FB 120.4
C4FB C5FB C6FB 118.9(8)
C4FB C5FB H5FB 120.6
C6FB C5FB H5FB 120.6
C1FB C6FB C5FB 118.5(8)
C1FB C6FB H6FB 120.7
C5FB C6FB H6FB 120.7
OWG Cu4 OWH 94.4(2)
OWG Cu4 N2HA 162.5(2)
OWH Cu4 N2HA 90.1(2)
OWG Cu4 N2GA 89.9(2)
OWH Cu4 N2GA 161.4(2)
N2HA Cu4 N2GA 91.2(2)
OWG Cu4 N1H 85.4(2)
OWH Cu4 N1H 86.3(2)
N2HA Cu4 N1H 78.0(2)
N2GA Cu4 N1H 112.1(2)
OWG Cu4 N1G 87.7(2)
OWH Cu4 N1G 85.1(2)
N2HA Cu4 N1G 109.6(2)
N2GA Cu4 N1G 77.0(2)
N1H Cu4 N1G 168.5(2)
C2G N1G C5G 102.3(6)
C2G N1G Cu4 149.8(5)
C5G N1G Cu4 104.4(5)
N1G C2G O3G 113.6(7)
N1G C2G C1GB 128.5(7)
O3G C2G C1GB 117.9(7)
C2G O3G N4G 105.9(6)
C5G N4G O3G 103.2(6)
N4G C5G N1G 115.1(7)
N4G C5G C1GA 123.2(7)
N1G C5G C1GA 121.6(7)
N2GA C1GA C6GA 122.1(8)
N2GA C1GA C5G 115.4(7)
C6GA C1GA C5G 122.4(7)
C1GA N2GA C3GA 118.5(7)
C1GA N2GA Cu4 120.4(5)
C3GA N2GA Cu4 121.2(5)
N2GA C3GA C4GA 121.9(7)
N2GA C3GA H3GA 119.1
C4GA C3GA H3GA 119.1
C5GA C4GA C3GA 118.8(8)
C5GA C4GA H4GA 120.6
C3GA C4GA H4GA 120.6
C6GA C5GA C4GA 118.6(8)
C6GA C5GA H5GA 120.7
C4GA C5GA H5GA 120.7
C5GA C6GA C1GA 120.1(8)
C5GA C6GA H6GA 120.0
C1GA C6GA H6GA 120.0
N2GB C1GB C6GB 122.9(8)
N2GB C1GB C2G 115.9(7)
C6GB C1GB C2G 121.1(7)
C3GB N2GB C1GB 117.0(7)
N2GB C3GB C4GB 124.3(8)
N2GB C3GB H3GB 117.9
C4GB C3GB H3GB 117.9
C5GB C4GB C3GB 118.0(8)
C5GB C4GB H4GB 121.0
C3GB C4GB H4GB 121.0
C4GB C5GB C6GB 119.3(8)
C4GB C5GB H5GB 120.4
C6GB C5GB H5GB 120.4
C5GB C6GB C1GB 118.5(8)
C5GB C6GB H6GB 120.8
C1GB C6GB H6GB 120.8
C2H N1H C5H 101.7(6)
C2H N1H Cu4 150.7(5)
C5H N1H Cu4 104.8(4)
O3H C2H N1H 113.1(6)
O3H C2H C1HB 119.1(7)
N1H C2H C1HB 127.8(6)
C2H O3H N4H 106.8(6)
C5H N4H O3H 103.3(6)
N4H C5H N1H 115.1(7)
N4H C5H C1HA 122.9(7)
N1H C5H C1HA 122.0(6)
N2HA C1HA C6HA 122.6(7)
N2HA C1HA C5H 114.6(6)
C6HA C1HA C5H 122.8(7)
C3HA N2HA C1HA 118.0(7)
C3HA N2HA Cu4 122.3(5)
C1HA N2HA Cu4 119.6(5)
N2HA C3HA C4HA 122.2(8)
N2HA C3HA H3HA 118.9
C4HA C3HA H3HA 118.9
C5HA C4HA C3HA 118.8(8)
C5HA C4HA H4HA 120.6
C3HA C4HA H4HA 120.6
C4HA C5HA C6HA 120.1(8)
C4HA C5HA H5HA 119.9
C6HA C5HA H5HA 119.9
C1HA C6HA C5HA 118.2(8)
C1HA C6HA H6HA 120.9
C5HA C6HA H6HA 120.9
N2HB C1HB C6HB 124.0(7)
N2HB C1HB C2H 115.3(7)
C6HB C1HB C2H 120.7(7)
C3HB N2HB C1HB 115.7(7)
N2HB C3HB C4HB 123.9(7)
N2HB C3HB H3HB 118.0
C4HB C3HB H3HB 118.0
C5HB C4HB C3HB 118.1(8)
C5HB C4HB H4HB 120.9
C3HB C4HB H4HB 120.9
C4HB C5HB C6HB 119.9(7)
C4HB C5HB H5HB 120.0
C6HB C5HB H5HB 120.0
C1HB C6HB C5HB 118.3(7)
C1HB C6HB H6HB 120.8
C5HB C6HB H6HB 120.8
O2 Cl1 O4 111.6(4)
O2 Cl1 O3 109.5(4)
O4 Cl1 O3 110.4(5)
O2 Cl1 O1 109.6(4)
O4 Cl1 O1 108.0(4)
O3 Cl1 O1 107.6(4)
O8 Cl2 O5 111.8(6)
O8 Cl2 O6 108.9(4)
O5 Cl2 O6 109.4(5)
O8 Cl2 O7 110.4(4)
O5 Cl2 O7 107.5(4)
O6 Cl2 O7 108.8(4)
O12 Cl3 O10 108.9(4)
O12 Cl3 O9 110.4(4)
O10 Cl3 O9 109.7(3)
O12 Cl3 O11 109.7(5)
O10 Cl3 O11 109.1(4)
O9 Cl3 O11 109.0(3)
O16B Cl4 O15A 132.1(14)
O16B Cl4 O14B 121(2)
O15A Cl4 O14B 98.4(17)
O15A Cl4 O16A 111.5(7)
O14B Cl4 O16A 150.0(16)
O16B Cl4 O13A 73.1(19)
O15A Cl4 O13A 110.7(7)
O14B Cl4 O13A 59.9(14)
O16A Cl4 O13A 105.5(7)
O16B Cl4 O13B 109.1(16)
O15A Cl4 O13B 76.5(16)
O14B Cl4 O13B 111.2(15)
O16A Cl4 O13B 78.9(16)
O13A Cl4 O13B 168.6(14)
O16B Cl4 O14A 112.4(13)
O15A Cl4 O14A 112.6(5)
O14B Cl4 O14A 54.6(14)
O16A Cl4 O14A 112.1(7)
O13A Cl4 O14A 104.0(5)
O13B Cl4 O14A 64.7(14)
O16B Cl4 O15B 108.3(13)
O14B Cl4 O15B 104.4(15)
O16A Cl4 O15B 101.0(17)
O13A Cl4 O15B 88.6(16)
O13B Cl4 O15B 101.0(13)
O14A Cl4 O15B 139.3(15)
O18 Cl5 O17 112.3(4)
O18 Cl5 O20 109.5(4)
O17 Cl5 O20 110.1(4)
O18 Cl5 O19 109.2(4)
O17 Cl5 O19 108.1(3)
O20 Cl5 O19 107.6(4)
O24 Cl6 O22 110.6(4)
O24 Cl6 O21 109.2(4)
O22 Cl6 O21 109.5(4)
O24 Cl6 O23 110.4(4)
O22 Cl6 O23 108.7(4)
O21 Cl6 O23 108.4(3)
O26 Cl7 O28 110.7(3)
O26 Cl7 O27 109.7(4)
O28 Cl7 O27 109.2(4)
O26 Cl7 O25 108.9(4)
O28 Cl7 O25 110.1(4)
O27 Cl7 O25 108.2(3)
O30 Cl8 O32 109.0(4)
O30 Cl8 O29 110.7(3)
O32 Cl8 O29 110.3(4)
O30 Cl8 O31 108.9(5)
O32 Cl8 O31 108.4(4)
O29 Cl8 O31 109.4(3)

loop_
_geom_bond_atom_site_label_1
_geom_bond_atom_site_label_2
_geom_bond_distance
Cu1 OWB 1.953(5)
Cu1 N2BA 2.003(6)
Cu1 OWA 2.024(5)
Cu1 N2AA 2.059(6)
Cu1 N1B 2.321(5)
Cu1 N1A 2.363(5)
N1A C2A 1.308(9)
N1A C5A 1.372(9)
C2A N4A1 1.335(8)
C2A C1AB 1.453(10)
N4A1 O3A1 1.408(7)
O3A1 C5A 1.293(8)
C5A C1AA 1.473(9)
C1AA N2AA 1.356(8)
C1AA C6AA 1.389(10)
N2AA C3AA 1.340(9)
C3AA C4AA 1.383(11)
C3AA H3AA 0.9300
C4AA C5AA 1.375(12)
C4AA H4AA 0.9300
C5AA C6AA 1.390(11)
C5AA H5AA 0.9300
C6AA H6AA 0.9300
C1AB N2AB 1.335(9)
C1AB C6AB 1.405(10)
N2AB C3AB 1.339(10)
C3AB C4AB 1.400(11)
C3AB H3AB 0.9300
C4AB C5AB 1.380(11)
C4AB H4AB 0.9300
C5AB C6AB 1.387(11)
C5AB H5AB 0.9300
C6AB H6AB 0.9300
N1B C2B 1.307(9)
N1B C5B 1.353(9)
C2B N4B1 1.331(8)
C2B C1BB 1.462(10)
N4B1 O3B1 1.401(8)
O3B1 C5B 1.305(8)
C5B C1BA 1.474(10)
C1BA N2BA 1.341(8)
C1BA C6BA 1.376(10)
N2BA C3BA 1.339(9)
C3BA C4BA 1.376(10)
C3BA H3BA 0.9300
C4BA C5BA 1.376(10)
C4BA H4BA 0.9300
C5BA C6BA 1.394(10)
C5BA H5BA 0.9300
C6BA H6BA 0.9300
C1BB N2BB 1.350(9)
C1BB C6BB 1.378(10)
N2BB C3BB 1.334(10)
C3BB C4BB 1.394(10)
C3BB H3BB 0.9300
C4BB C5BB 1.377(11)
C4BB H4BB 0.9300
C5BB C6BB 1.399(11)
C5BB H5BB 0.9300
C6BB H6BB 0.9300
Cu2 OWC 1.993(6)
Cu2 OWD 1.995(6)
Cu2 N2DA 2.027(6)
Cu2 N2CA 2.030(6)
Cu2 N1C 2.327(6)
Cu2 N1D 2.332(5)
N1C C2C 1.304(9)
N1C C5C 1.356(9)
C2C O3C 1.345(8)
C2C C1CB 1.455(11)
O3C N4C 1.418(8)
N4C C5C 1.303(9)
C5C C1CA 1.473(10)
C1CA N2CA 1.348(9)
C1CA C6CA 1.372(10)
N2CA C3CA 1.325(10)
C3CA C4CA 1.383(11)
C3CA H3CA 0.9300
C4CA C5CA 1.377(11)
C4CA H4CA 0.9300
C5CA C6CA 1.377(12)
C5CA H5CA 0.9300
C6CA H6CA 0.9300
C1CB N2CB 1.359(9)
C1CB C6CB 1.386(10)
N2CB C3CB 1.346(10)
C3CB C4CB 1.388(10)
C3CB H3CB 0.9300
C4CB C5CB 1.388(10)
C4CB H4CB 0.9300
C5CB C6CB 1.383(11)
C5CB H5CB 0.9300
C6CB H6CB 0.9300
N1D C2D 1.322(9)
N1D C5D 1.352(8)
C2D O3D 1.338(8)
C2D C1DB 1.471(10)
O3D N4D 1.412(8)
N4D C5D 1.299(8)
C5D C1DA 1.462(9)
C1DA N2DA 1.371(8)
C1DA C6DA 1.380(10)
N2DA C3DA 1.342(9)
C3DA C4DA 1.367(11)
C3DA H3DA 0.9300
C4DA C5DA 1.396(11)
C4DA H4DA 0.9300
C5DA C6DA 1.380(11)
C5DA H5DA 0.9300
C6DA H6DA 0.9300
C1DB N2DB 1.351(9)
C1DB C6DB 1.377(10)
N2DB C3DB 1.343(10)
C3DB C4DB 1.394(10)
C3DB H3DB 0.9300
C4DB C5DB 1.380(11)
C4DB H4DB 0.9300
C5DB C6DB 1.372(11)
C5DB H5DB 0.9300
C6DB H6DB 0.9300
Cu3 OWE 1.974(5)
Cu3 OWF 1.991(5)
Cu3 N2FA 2.022(6)
Cu3 N2EA 2.044(6)
Cu3 N1F 2.346(6)
Cu3 N1E 2.364(6)
N1E C2E 1.321(9)
N1E C5E 1.368(8)
C2E N4E1 1.322(8)
C2E C1EB 1.474(10)
N4E1 O3E1 1.411(8)
O3E1 C5E 1.302(8)
C5E C1EA 1.468(9)
C1EA N2EA 1.349(8)
C1EA C6EA 1.393(9)
N2EA C3EA 1.331(9)
C3EA C4EA 1.366(11)
C3EA H3EA 0.9300
C4EA C5EA 1.399(11)
C4EA H4EA 0.9300
C5EA C6EA 1.371(11)
C5EA H5EA 0.9300
C6EA H6EA 0.9300
C1EB N2EB 1.353(9)
C1EB C6EB 1.377(10)
N2EB C3EB 1.326(10)
C3EB C4EB 1.370(12)
C3EB H3EB 0.9300
C4EB C5EB 1.394(12)
C4EB H4EB 0.9300
C5EB C6EB 1.378(11)
C5EB H5EB 0.9300
C6EB H6EB 0.9300
N1F C2F 1.305(9)
N1F C5F 1.370(9)
C2F N4F1 1.340(9)
C2F C1FB 1.470(11)
N4F1 O3F1 1.417(9)
O3F1 C5F 1.305(9)
C5F C1FA 1.476(11)
C1FA N2FA 1.353(9)
C1FA C6FA 1.367(10)
N2FA C3FA 1.346(9)
C3FA C4FA 1.386(11)
C3FA H3FA 0.9300
C4FA C5FA 1.373(12)
C4FA H4FA 0.9300
C5FA C6FA 1.381(11)
C5FA H5FA 0.9300
C6FA H6FA 0.9300
C1FB N2FB 1.340(10)
C1FB C6FB 1.376(11)
N2FB C3FB 1.334(10)
C3FB C4FB 1.393(12)
C3FB H3FB 0.9300
C4FB C5FB 1.357(13)
C4FB H4FB 0.9300
C5FB C6FB 1.395(12)
C5FB H5FB 0.9300
C6FB H6FB 0.9300
Cu4 OWG 1.975(5)
Cu4 OWH 1.992(5)
Cu4 N2HA 2.016(6)
Cu4 N2GA 2.030(6)
Cu4 N1H 2.339(6)
Cu4 N1G 2.389(6)
N1G C2G 1.301(10)
N1G C5G 1.355(10)
C2G O3G 1.326(9)
C2G C1GB 1.475(11)
O3G N4G 1.410(9)
N4G C5G 1.298(10)
C5G C1GA 1.473(11)
C1GA N2GA 1.338(9)
C1GA C6GA 1.375(11)
N2GA C3GA 1.347(10)
C3GA C4GA 1.394(11)
C3GA H3GA 0.9300
C4GA C5GA 1.384(12)
C4GA H4GA 0.9300
C5GA C6GA 1.370(12)
C5GA H5GA 0.9300
C6GA H6GA 0.9300
C1GB N2GB 1.341(10)
C1GB C6GB 1.393(11)
N2GB C3GB 1.318(10)
C3GB C4GB 1.389(11)
C3GB H3GB 0.9300
C4GB C5GB 1.372(12)
C4GB H4GB 0.9300
C5GB C6GB 1.373(12)
C5GB H5GB 0.9300
C6GB H6GB 0.9300
N1H C2H 1.332(9)
N1H C5H 1.363(9)
C2H O3H 1.326(9)
C2H C1HB 1.471(10)
O3H N4H 1.404(8)
N4H C5H 1.314(9)
C5H C1HA 1.459(10)
C1HA N2HA 1.360(9)
C1HA C6HA 1.374(10)
N2HA C3HA 1.330(10)
C3HA C4HA 1.397(11)
C3HA H3HA 0.9300
C4HA C5HA 1.356(13)
C4HA H4HA 0.9300
C5HA C6HA 1.384(12)
C5HA H5HA 0.9300
C6HA H6HA 0.9300
C1HB N2HB 1.353(9)
C1HB C6HB 1.376(11)
N2HB C3HB 1.347(10)
C3HB C4HB 1.392(11)
C3HB H3HB 0.9300
C4HB C5HB 1.363(11)
C4HB H4HB 0.9300
C5HB C6HB 1.379(11)
C5HB H5HB 0.9300
C6HB H6HB 0.9300
Cl1 O2 1.413(6)
Cl1 O4 1.422(6)
Cl1 O3 1.428(6)
Cl1 O1 1.450(6)
Cl2 O8 1.403(6)
Cl2 O5 1.418(6)
Cl2 O6 1.423(6)
Cl2 O7 1.438(5)
Cl3 O12 1.414(6)
Cl3 O10 1.420(5)
Cl3 O9 1.430(5)
Cl3 O11 1.435(6)
Cl4 O16B 1.374(17)
Cl4 O15A 1.384(9)
Cl4 O14B 1.398(18)
Cl4 O16A 1.399(9)
Cl4 O13A 1.433(8)
Cl4 O13B 1.447(17)
Cl4 O14A 1.464(7)
Cl4 O15B 1.483(17)
Cl5 O18 1.400(6)
Cl5 O17 1.421(5)
Cl5 O20 1.424(6)
Cl5 O19 1.456(5)
Cl6 O24 1.427(5)
Cl6 O22 1.431(5)
Cl6 O21 1.438(5)
Cl6 O23 1.447(5)
Cl7 O26 1.434(5)
Cl7 O28 1.437(5)
Cl7 O27 1.441(5)
Cl7 O25 1.452(6)
Cl8 O30 1.425(5)
Cl8 O32 1.432(5)
Cl8 O29 1.434(5)
Cl8 O31 1.438(6)

loop_
_geom_torsion_atom_site_label_1
_geom_torsion_atom_site_label_2
_geom_torsion_atom_site_label_3
_geom_torsion_atom_site_label_4
_geom_torsion
OWB Cu1 N1A C2A -83.4(10)
N2BA Cu1 N1A C2A 98.3(10)
OWA Cu1 N1A C2A 6.0(10)
N2AA Cu1 N1A C2A -169.8(10)
OWB Cu1 N1A C5A 69.5(4)
N2BA Cu1 N1A C5A -108.7(5)
OWA Cu1 N1A C5A 159.0(5)
N2AA Cu1 N1A C5A -16.8(4)
C5A N1A C2A N4A1 -1.5(8)
Cu1 N1A C2A N4A1 151.7(7)
C5A N1A C2A C1AB 177.0(7)
Cu1 N1A C2A C1AB -29.9(15)
N1A C2A N4A1 O3A1 1.3(8)
C1AB C2A N4A1 O3A1 -177.3(6)
C2A N4A1 O3A1 C5A -0.5(7)
N4A1 O3A1 C5A N1A -0.4(8)
N4A1 O3A1 C5A C1AA 178.1(6)
C2A N1A C5A O3A1 1.1(8)
Cu1 N1A C5A O3A1 -165.4(5)
C2A N1A C5A C1AA -177.4(7)
Cu1 N1A C5A C1AA 16.1(8)
O3A1 C5A C1AA N2AA 177.5(7)
N1A C5A C1AA N2AA -4.1(10)
O3A1 C5A C1AA C6AA -4.5(12)
N1A C5A C1AA C6AA 173.8(7)
C6AA C1AA N2AA C3AA 0.7(11)
C5A C1AA N2AA C3AA 178.6(6)
C6AA C1AA N2AA Cu1 168.4(6)
C5A C1AA N2AA Cu1 -13.7(8)
OWB Cu1 N2AA C3AA 93.9(6)
N2BA Cu1 N2AA C3AA -73.3(6)
OWA Cu1 N2AA C3AA 169.6(7)
N1B Cu1 N2AA C3AA 5.6(6)
N1A Cu1 N2AA C3AA -176.2(6)
OWB Cu1 N2AA C1AA -73.1(5)
N2BA Cu1 N2AA C1AA 119.8(5)
OWA Cu1 N2AA C1AA 2.7(11)
N1B Cu1 N2AA C1AA -161.4(5)
N1A Cu1 N2AA C1AA 16.8(5)
C1AA N2AA C3AA C4AA -1.2(11)
Cu1 N2AA C3AA C4AA -168.1(6)
N2AA C3AA C4AA C5AA 1.1(13)
C3AA C4AA C5AA C6AA -0.4(13)
N2AA C1AA C6AA C5AA -0.1(12)
C5A C1AA C6AA C5AA -177.9(7)
C4AA C5AA C6AA C1AA 0.0(13)
N1A C2A C1AB N2AB 15.7(11)
N4A1 C2A C1AB N2AB -166.0(7)
N1A C2A C1AB C6AB -164.4(7)
N4A1 C2A C1AB C6AB 13.9(11)
C6AB C1AB N2AB C3AB 1.0(11)
C2A C1AB N2AB C3AB -179.1(7)
C1AB N2AB C3AB C4AB -1.2(12)
N2AB C3AB C4AB C5AB 0.8(13)
C3AB C4AB C5AB C6AB -0.2(13)
C4AB C5AB C6AB C1AB 0.0(12)
N2AB C1AB C6AB C5AB -0.4(12)
C2A C1AB C6AB C5AB 179.6(7)
OWB Cu1 N1B C2B 14.7(10)
N2BA Cu1 N1B C2B -167.6(10)
OWA Cu1 N1B C2B -74.7(10)
N2AA Cu1 N1B C2B 100.6(10)
OWB Cu1 N1B C5B 176.6(5)
N2BA Cu1 N1B C5B -5.7(5)
OWA Cu1 N1B C5B 87.2(5)
N2AA Cu1 N1B C5B -97.5(5)
C5B N1B C2B N4B1 1.5(8)
Cu1 N1B C2B N4B1 163.7(7)
C5B N1B C2B C1BB -178.8(7)
Cu1 N1B C2B C1BB -16.7(16)
N1B C2B N4B1 O3B1 -1.8(9)
C1BB C2B N4B1 O3B1 178.5(6)
C2B N4B1 O3B1 C5B 1.2(8)
N4B1 O3B1 C5B N1B -0.4(9)
N4B1 O3B1 C5B C1BA -178.3(7)
C2B N1B C5B O3B1 -0.6(9)
Cu1 N1B C5B O3B1 -171.4(5)
C2B N1B C5B C1BA 177.4(7)
Cu1 N1B C5B C1BA 6.6(8)
O3B1 C5B C1BA N2BA 174.0(7)
N1B C5B C1BA N2BA -3.8(10)
O3B1 C5B C1BA C6BA -5.8(12)
N1B C5B C1BA C6BA 176.4(7)
C6BA C1BA N2BA C3BA 0.6(11)
C5B C1BA N2BA C3BA -179.2(6)
C6BA C1BA N2BA Cu1 177.6(6)
C5B C1BA N2BA Cu1 -2.2(8)
OWB Cu1 N2BA C3BA -168.7(8)
OWA Cu1 N2BA C3BA 89.7(6)
N2AA Cu1 N2BA C3BA -74.9(6)
N1B Cu1 N2BA C3BA -178.8(6)
N1A Cu1 N2BA C3BA 3.3(6)
OWB Cu1 N2BA C1BA 14.5(14)
OWA Cu1 N2BA C1BA -87.1(5)
N2AA Cu1 N2BA C1BA 108.3(5)
N1B Cu1 N2BA C1BA 4.3(5)
N1A Cu1 N2BA C1BA -173.5(5)
C1BA N2BA C3BA C4BA 0.3(11)
Cu1 N2BA C3BA C4BA -176.6(6)
N2BA C3BA C4BA C5BA -0.4(12)
C3BA C4BA C5BA C6BA -0.2(12)
N2BA C1BA C6BA C5BA -1.3(11)
C5B C1BA C6BA C5BA 178.5(7)
C4BA C5BA C6BA C1BA 1.0(11)
N1B C2B C1BB N2BB 1.6(12)
N4B1 C2B C1BB N2BB -178.8(7)
N1B C2B C1BB C6BB 178.8(8)
N4B1 C2B C1BB C6BB -1.5(11)
C6BB C1BB N2BB C3BB 0.9(12)
C2B C1BB N2BB C3BB 178.0(7)
C1BB N2BB C3BB C4BB -0.8(12)
N2BB C3BB C4BB C5BB -0.1(13)
C3BB C4BB C5BB C6BB 0.9(13)
N2BB C1BB C6BB C5BB -0.1(13)
C2B C1BB C6BB C5BB -177.1(7)
C4BB C5BB C6BB C1BB -0.9(13)
OWC Cu2 N1C C2C 71.8(10)
OWD Cu2 N1C C2C -18.9(10)
N2DA Cu2 N1C C2C -104.2(10)
N2CA Cu2 N1C C2C 166.0(11)
OWC Cu2 N1C C5C -88.2(5)
OWD Cu2 N1C C5C -178.8(5)
N2DA Cu2 N1C C5C 95.9(5)
N2CA Cu2 N1C C5C 6.1(5)
C5C N1C C2C O3C 0.3(8)
Cu2 N1C C2C O3C -159.8(7)
C5C N1C C2C C1CB 179.3(7)
Cu2 N1C C2C C1CB 19.2(16)
N1C C2C O3C N4C 0.1(8)
C1CB C2C O3C N4C -179.1(6)
C2C O3C N4C C5C -0.4(7)
O3C N4C C5C N1C 0.7(8)
O3C N4C C5C C1CA 178.3(6)
C2C N1C C5C N4C -0.6(9)
Cu2 N1C C5C N4C 169.4(5)
C2C N1C C5C C1CA -178.2(7)
Cu2 N1C C5C C1CA -8.2(8)
N4C C5C C1CA N2CA -171.4(7)
N1C C5C C1CA N2CA 6.0(11)
N4C C5C C1CA C6CA 8.7(12)
N1C C5C C1CA C6CA -173.9(7)
C6CA C1CA N2CA C3CA -0.4(11)
C5C C1CA N2CA C3CA 179.7(7)
C6CA C1CA N2CA Cu2 -179.4(6)
C5C C1CA N2CA Cu2 0.7(9)
OWC Cu2 N2CA C3CA -92.1(6)
OWD Cu2 N2CA C3CA 159.0(9)
N2DA Cu2 N2CA C3CA 73.2(6)
N1C Cu2 N2CA C3CA 177.3(6)
N1D Cu2 N2CA C3CA -5.6(7)
OWC Cu2 N2CA C1CA 86.8(6)
OWD Cu2 N2CA C1CA -22.1(13)
N2DA Cu2 N2CA C1CA -107.9(6)
N1C Cu2 N2CA C1CA -3.8(5)
N1D Cu2 N2CA C1CA 173.4(5)
C1CA N2CA C3CA C4CA 1.6(12)
Cu2 N2CA C3CA C4CA -179.5(6)
N2CA C3CA C4CA C5CA -1.2(13)
C3CA C4CA C5CA C6CA -0.5(13)
N2CA C1CA C6CA C5CA -1.2(13)
C5C C1CA C6CA C5CA 178.7(8)
C4CA C5CA C6CA C1CA 1.6(13)
N1C C2C C1CB N2CB 4.4(12)
O3C C2C C1CB N2CB -176.6(6)
N1C C2C C1CB C6CB -176.0(7)
O3C C2C C1CB C6CB 2.9(10)
C6CB C1CB N2CB C3CB -0.1(11)
C2C C1CB N2CB C3CB 179.5(6)
C1CB N2CB C3CB C4CB 0.0(11)
N2CB C3CB C4CB C5CB 0.9(12)
C3CB C4CB C5CB C6CB -1.6(12)
C4CB C5CB C6CB C1CB 1.5(12)
N2CB C1CB C6CB C5CB -0.7(12)
C2C C1CB C6CB C5CB 179.8(7)
OWC Cu2 N1D C2D -15.2(10)
OWD Cu2 N1D C2D 75.4(10)
N2DA Cu2 N1D C2D 161.4(10)
N2CA Cu2 N1D C2D -108.7(10)
OWC Cu2 N1D C5D -164.2(5)
OWD Cu2 N1D C5D -73.6(5)
N2DA Cu2 N1D C5D 12.4(4)
N2CA Cu2 N1D C5D 102.2(5)
C5D N1D C2D O3D 0.8(8)
Cu2 N1D C2D O3D -148.5(7)
C5D N1D C2D C1DB -177.7(7)
Cu2 N1D C2D C1DB 33.0(15)
N1D C2D O3D N4D -0.5(8)
C1DB C2D O3D N4D 178.2(6)
C2D O3D N4D C5D -0.1(7)
O3D N4D C5D N1D 0.7(8)
O3D N4D C5D C1DA 179.6(6)
C2D N1D C5D N4D -0.9(8)
Cu2 N1D C5D N4D 163.4(5)
C2D N1D C5D C1DA -179.8(7)
Cu2 N1D C5D C1DA -15.6(8)
N4D C5D C1DA N2DA -168.7(7)
N1D C5D C1DA N2DA 10.2(10)
N4D C5D C1DA C6DA 9.1(12)
N1D C5D C1DA C6DA -172.0(7)
C6DA C1DA N2DA C3DA -0.6(11)
C5D C1DA N2DA C3DA 177.2(7)
C6DA C1DA N2DA Cu2 -174.5(6)
C5D C1DA N2DA Cu2 3.3(8)
OWC Cu2 N2DA C3DA -170.0(8)
OWD Cu2 N2DA C3DA -90.0(6)
N2CA Cu2 N2DA C3DA 74.2(6)
N1C Cu2 N2DA C3DA -4.7(7)
N1D Cu2 N2DA C3DA 177.9(7)
OWC Cu2 N2DA C1DA 3.4(13)
OWD Cu2 N2DA C1DA 83.5(5)
N2CA Cu2 N2DA C1DA -112.3(5)
N1C Cu2 N2DA C1DA 168.8(5)
N1D Cu2 N2DA C1DA -8.6(5)
C1DA N2DA C3DA C4DA 0.2(12)
Cu2 N2DA C3DA C4DA 173.7(6)
N2DA C3DA C4DA C5DA 0.8(13)
C3DA C4DA C5DA C6DA -1.4(14)
C4DA C5DA C6DA C1DA 1.0(13)
N2DA C1DA C6DA C5DA 0.0(12)
C5D C1DA C6DA C5DA -177.6(7)
N1D C2D C1DB N2DB -0.2(11)
O3D C2D C1DB N2DB -178.7(6)
N1D C2D C1DB C6DB 178.3(7)
O3D C2D C1DB C6DB -0.2(11)
C6DB C1DB N2DB C3DB -2.5(11)
C2D C1DB N2DB C3DB 176.0(7)
C1DB N2DB C3DB C4DB 0.1(12)
N2DB C3DB C4DB C5DB 2.4(13)
C3DB C4DB C5DB C6DB -2.6(13)
C4DB C5DB C6DB C1DB 0.5(12)
N2DB C1DB C6DB C5DB 2.2(12)
C2D C1DB C6DB C5DB -176.1(7)
OWE Cu3 N1E C2E -76.7(10)
OWF Cu3 N1E C2E 15.8(10)
N2FA Cu3 N1E C2E 105.6(10)
N2EA Cu3 N1E C2E -164.5(10)
OWE Cu3 N1E C5E 73.7(4)
OWF Cu3 N1E C5E 166.3(5)
N2FA Cu3 N1E C5E -104.0(5)
N2EA Cu3 N1E C5E -14.0(4)
C5E N1E C2E N4E1 0.3(8)
Cu3 N1E C2E N4E1 151.0(7)
C5E N1E C2E C1EB 178.3(7)
Cu3 N1E C2E C1EB -31.0(15)
N1E C2E N4E1 O3E1 -0.3(9)
C1EB C2E N4E1 O3E1 -178.5(6)
C2E N4E1 O3E1 C5E 0.2(8)
N4E1 O3E1 C5E N1E 0.0(8)
N4E1 O3E1 C5E C1EA 178.2(6)
C2E N1E C5E O3E1 -0.2(8)
Cu3 N1E C5E O3E1 -166.2(5)
C2E N1E C5E C1EA -178.4(7)
Cu3 N1E C5E C1EA 15.6(8)
O3E1 C5E C1EA N2EA 174.3(7)
N1E C5E C1EA N2EA -7.7(10)
O3E1 C5E C1EA C6EA -6.6(11)
N1E C5E C1EA C6EA 171.4(7)
C6EA C1EA N2EA C3EA 3.0(11)
C5E C1EA N2EA C3EA -177.9(6)
C6EA C1EA N2EA Cu3 173.3(6)
C5E C1EA N2EA Cu3 -7.7(8)
OWE Cu3 N2EA C3EA 93.2(6)
OWF Cu3 N2EA C3EA -177.1(8)
N2FA Cu3 N2EA C3EA -70.9(6)
N1F Cu3 N2EA C3EA 7.1(6)
N1E Cu3 N2EA C3EA -178.1(6)
OWE Cu3 N2EA C1EA -76.6(5)
OWF Cu3 N2EA C1EA 13.1(12)
N2FA Cu3 N2EA C1EA 119.2(5)
N1F Cu3 N2EA C1EA -162.7(5)
N1E Cu3 N2EA C1EA 12.1(5)
C1EA N2EA C3EA C4EA -1.3(11)
Cu3 N2EA C3EA C4EA -171.1(6)
N2EA C3EA C4EA C5EA -0.1(13)
C3EA C4EA C5EA C6EA -0.1(13)
C4EA C5EA C6EA C1EA 1.7(13)
N2EA C1EA C6EA C5EA -3.2(12)
C5E C1EA C6EA C5EA 177.8(7)
N1E C2E C1EB N2EB 20.4(12)
N4E1 C2E C1EB N2EB -161.6(7)
N1E C2E C1EB C6EB -159.8(8)
N4E1 C2E C1EB C6EB 18.1(11)
C6EB C1EB N2EB C3EB -0.5(11)
C2E C1EB N2EB C3EB 179.2(7)
C1EB N2EB C3EB C4EB 0.9(13)
N2EB C3EB C4EB C5EB -0.4(14)
C3EB C4EB C5EB C6EB -0.7(13)
N2EB C1EB C6EB C5EB -0.5(12)
C2E C1EB C6EB C5EB 179.8(7)
C4EB C5EB C6EB C1EB 1.0(12)
OWE Cu3 N1F C2F 11.7(12)
OWF Cu3 N1F C2F -80.5(12)
N2FA Cu3 N1F C2F -171.1(12)
N2EA Cu3 N1F C2F 98.3(12)
OWE Cu3 N1F C5F 176.3(5)
OWF Cu3 N1F C5F 84.1(5)
N2FA Cu3 N1F C5F -6.6(5)
N2EA Cu3 N1F C5F -97.1(5)
C5F N1F C2F N4F1 0.8(9)
Cu3 N1F C2F N4F1 165.6(8)
C5F N1F C2F C1FB -177.4(8)
Cu3 N1F C2F C1FB -12.5(18)
N1F C2F N4F1 O3F1 -0.3(9)
C1FB C2F N4F1 O3F1 178.1(7)
C2F N4F1 O3F1 C5F -0.4(9)
N4F1 O3F1 C5F N1F 1.0(10)
N4F1 O3F1 C5F C1FA -179.2(7)
C2F N1F C5F O3F1 -1.1(10)
Cu3 N1F C5F O3F1 -173.7(6)
C2F N1F C5F C1FA 179.1(7)
Cu3 N1F C5F C1FA 6.5(9)
O3F1 C5F C1FA N2FA 178.2(8)
N1F C5F C1FA N2FA -2.0(11)
O3F1 C5F C1FA C6FA -1.3(13)
N1F C5F C1FA C6FA 178.5(8)
C6FA C1FA N2FA C3FA 0.6(11)
C5F C1FA N2FA C3FA -179.0(7)
C6FA C1FA N2FA Cu3 174.5(6)
C5F C1FA N2FA Cu3 -5.1(9)
OWE Cu3 N2FA C3FA -169.4(7)
OWF Cu3 N2FA C3FA 87.9(6)
N2EA Cu3 N2FA C3FA -76.2(6)
N1F Cu3 N2FA C3FA -179.9(6)
N1E Cu3 N2FA C3FA 2.3(6)
OWE Cu3 N2FA C1FA 17.1(12)
OWF Cu3 N2FA C1FA -85.6(6)
N2EA Cu3 N2FA C1FA 110.3(6)
N1F Cu3 N2FA C1FA 6.5(6)
N1E Cu3 N2FA C1FA -171.2(5)
C1FA N2FA C3FA C4FA -1.7(11)
Cu3 N2FA C3FA C4FA -175.4(6)
N2FA C3FA C4FA C5FA 2.2(12)
C3FA C4FA C5FA C6FA -1.5(13)
N2FA C1FA C6FA C5FA 0.0(13)
C5F C1FA C6FA C5FA 179.5(8)
C4FA C5FA C6FA C1FA 0.5(13)
N1F C2F C1FB N2FB 0.4(13)
N4F1 C2F C1FB N2FB -177.7(7)
N1F C2F C1FB C6FB 178.5(8)
N4F1 C2F C1FB C6FB 0.4(12)
C6FB C1FB N2FB C3FB -0.3(12)
C2F C1FB N2FB C3FB 177.8(7)
C1FB N2FB C3FB C4FB -1.0(12)
N2FB C3FB C4FB C5FB 1.0(13)
C3FB C4FB C5FB C6FB 0.3(14)
N2FB C1FB C6FB C5FB 1.6(13)
C2F C1FB C6FB C5FB -176.4(8)
C4FB C5FB C6FB C1FB -1.5(13)
OWG Cu4 N1G C2G 69.3(12)
OWH Cu4 N1G C2G -25.3(12)
N2HA Cu4 N1G C2G -113.7(12)
N2GA Cu4 N1G C2G 159.7(12)
N1H Cu4 N1G C2G 16(2)
OWG Cu4 N1G C5G -82.3(5)
OWH Cu4 N1G C5G -176.9(5)
N2HA Cu4 N1G C5G 94.8(5)
N2GA Cu4 N1G C5G 8.2(5)
N1H Cu4 N1G C5G -135.3(10)
C5G N1G C2G O3G -0.3(10)
Cu4 N1G C2G O3G -152.1(8)
C5G N1G C2G C1GB 179.4(9)
Cu4 N1G C2G C1GB 27.6(19)
N1G C2G O3G N4G 0.2(10)
C1GB C2G O3G N4G -179.5(8)
C2G O3G N4G C5G 0.0(10)
O3G N4G C5G N1G -0.2(10)
O3G N4G C5G C1GA 177.4(8)
C2G N1G C5G N4G 0.3(11)
Cu4 N1G C5G N4G 166.1(7)
C2G N1G C5G C1GA -177.4(8)
Cu4 N1G C5G C1GA -11.6(9)
N4G C5G C1GA N2GA -168.0(8)
N1G C5G C1GA N2GA 9.5(12)
N4G C5G C1GA C6GA 10.8(15)
N1G C5G C1GA C6GA -171.8(9)
C6GA C1GA N2GA C3GA -0.7(12)
C5G C1GA N2GA C3GA 178.1(7)
C6GA C1GA N2GA Cu4 -179.1(7)
C5G C1GA N2GA Cu4 -0.3(10)
OWG Cu4 N2GA C1GA 83.3(6)
OWH Cu4 N2GA C1GA -20.3(11)
N2HA Cu4 N2GA C1GA -114.2(6)
N1H Cu4 N2GA C1GA 168.4(6)
N1G Cu4 N2GA C1GA -4.3(6)
OWG Cu4 N2GA C3GA -95.1(6)
OWH Cu4 N2GA C3GA 161.4(6)
N2HA Cu4 N2GA C3GA 67.5(6)
N1H Cu4 N2GA C3GA -10.0(6)
N1G Cu4 N2GA C3GA 177.3(6)
C1GA N2GA C3GA C4GA -1.7(11)
Cu4 N2GA C3GA C4GA 176.7(6)
N2GA C3GA C4GA C5GA 1.9(12)
C3GA C4GA C5GA C6GA 0.3(13)
C4GA C5GA C6GA C1GA -2.6(15)
N2GA C1GA C6GA C5GA 2.9(15)
C5G C1GA C6GA C5GA -175.8(9)
N1G C2G C1GB N2GB 6.2(14)
O3G C2G C1GB N2GB -174.1(8)
N1G C2G C1GB C6GB -176.7(9)
O3G C2G C1GB C6GB 2.9(13)
C6GB C1GB N2GB C3GB -1.6(12)
C2G C1GB N2GB C3GB 175.4(8)
C1GB N2GB C3GB C4GB 1.0(13)
N2GB C3GB C4GB C5GB 0.9(14)
C3GB C4GB C5GB C6GB -2.4(14)
C4GB C5GB C6GB C1GB 1.9(14)
N2GB C1GB C6GB C5GB 0.2(14)
C2G C1GB C6GB C5GB -176.7(8)
OWG Cu4 N1H C2H -22.6(10)
OWH Cu4 N1H C2H 72.1(10)
N2HA Cu4 N1H C2H 163.0(11)
N2GA Cu4 N1H C2H -110.7(10)
N1G Cu4 N1H C2H 30.6(18)
OWG Cu4 N1H C5H -176.9(5)
OWH Cu4 N1H C5H -82.1(5)
N2HA Cu4 N1H C5H 8.7(5)
N2GA Cu4 N1H C5H 95.1(5)
N1G Cu4 N1H C5H -123.6(11)
C5H N1H C2H O3H -0.4(8)
Cu4 N1H C2H O3H -155.0(8)
C5H N1H C2H C1HB -178.9(7)
Cu4 N1H C2H C1HB 26.5(15)
N1H C2H O3H N4H 1.3(8)
C1HB C2H O3H N4H 179.9(6)
C2H O3H N4H C5H -1.6(8)
O3H N4H C5H N1H 1.5(9)
O3H N4H C5H C1HA 179.1(7)
C2H N1H C5H N4H -0.7(9)
Cu4 N1H C5H N4H 166.7(6)
C2H N1H C5H C1HA -178.4(7)
Cu4 N1H C5H C1HA -10.9(8)
N4H C5H C1HA N2HA -170.4(7)
N1H C5H C1HA N2HA 7.0(11)
N4H C5H C1HA C6HA 10.1(13)
N1H C5H C1HA C6HA -172.5(8)
C6HA C1HA N2HA C3HA -2.1(12)
C5H C1HA N2HA C3HA 178.4(7)
C6HA C1HA N2HA Cu4 -178.0(6)
C5H C1HA N2HA Cu4 2.5(9)
OWG Cu4 N2HA C3HA 159.1(7)
OWH Cu4 N2HA C3HA -95.8(6)
N2GA Cu4 N2HA C3HA 65.7(6)
N1H Cu4 N2HA C3HA 178.0(7)
N1G Cu4 N2HA C3HA -10.9(7)
OWG Cu4 N2HA C1HA -25.2(12)
OWH Cu4 N2HA C1HA 79.9(6)
N2GA Cu4 N2HA C1HA -118.6(6)
N1H Cu4 N2HA C1HA -6.3(5)
N1G Cu4 N2HA C1HA 164.7(5)
C1HA N2HA C3HA C4HA 1.1(12)
Cu4 N2HA C3HA C4HA 176.8(7)
N2HA C3HA C4HA C5HA 0.2(14)
C3HA C4HA C5HA C6HA -0.5(15)
N2HA C1HA C6HA C5HA 1.8(13)
C5H C1HA C6HA C5HA -178.8(8)
C4HA C5HA C6HA C1HA -0.4(14)
O3H C2H C1HB N2HB -175.4(7)
N1H C2H C1HB N2HB 3.1(11)
O3H C2H C1HB C6HB 3.7(11)
N1H C2H C1HB C6HB -177.9(7)
C6HB C1HB N2HB C3HB -1.5(11)
C2H C1HB N2HB C3HB 177.6(7)
C1HB N2HB C3HB C4HB 0.0(12)
N2HB C3HB C4HB C5HB 1.2(13)
C3HB C4HB C5HB C6HB -1.0(12)
N2HB C1HB C6HB C5HB 1.7(12)
C2H C1HB C6HB C5HB -177.3(7)
C4HB C5HB C6HB C1HB -0.4(12)
